data_2312081
loop_
_publ_author_name
'Lovstedt, Alex'
'Dempsey, Stephen H.'
'Kass, Steven R.'

_publ_section_title
;
 Structure determination of a
 bis[4-(di-n-butylamino)phenyl](pyridin-3-yl)borane tetramer highlighting
 a unique geometric conformation of the core 16-membered ring.
;
_journal_coeditor_code EP3030
_journal_issue 'Pt 5'
_journal_name_full 'Acta crystallographica. Section C, Structural chemistry'
_journal_page_first 170
_journal_page_last 176
_journal_paper_doi 10.1107/S2053229623002619
_journal_volume 79
_journal_year 2023
_chemical_formula_iupac 'C132 H192 B4 N12'
_chemical_formula_moiety 'C132 H192 B4 N12'
_chemical_formula_sum 'C132 H192 B4 N12'
_chemical_formula_weight 1990.22
_chemical_name_common
2\l^4^,4\l^4^,6\l^4^,8\l^4^-Tetrabora-1,3,5,7(1,3)-tetrapyridinacyclooctaphane-1^1^,3^1^,5^1^,7^1^-tetrakis(ylium)
_chemical_name_systematic
2,2,8,8,14,14,20,20-Octakis[4-(dibutylamino)phenyl]-1,7,13,19-tetraaza-2,8,14,20-tetraborapentacyclo[19.3.1.1^3,7^.1^9,13^.1^15,19^]octacosa-1(25),3,5,7(28),9(27),10,12,15(26),16,18,21,23-dodecaene-1,7,13,19-tetrakis(ylium)
_space_group_crystal_system triclinic
_space_group_IT_number 2
_space_group_name_Hall '-P 1'
_space_group_name_H-M_alt 'P -1'
_atom_sites_solution_hydrogens geom
_atom_sites_solution_primary direct
_audit_creation_method SHELXL-2018/3
_cell_angle_alpha 74.729(2)
_cell_angle_beta 85.878(2)
_cell_angle_gamma 89.857(2)
_cell_formula_units_Z 2
_cell_length_a 15.5952(11)
_cell_length_b 15.7968(11)
_cell_length_c 25.7779(15)
_cell_measurement_reflns_used 9627
_cell_measurement_temperature 130(2)
_cell_measurement_theta_max 26.37
_cell_measurement_theta_min 2.58
_cell_volume 6109.5(7)
_computing_cell_refinement
;
SAINT (Bruker, 2016)
;
_computing_data_collection
;
APEX3 (Bruker, 2016)
;
_computing_data_reduction
;
SAINT (Bruker, 2016)
;
_computing_molecular_graphics
;
ShelXle (H\"ubschle <i>et al.</i>,  2011) and
Mercury (Macrae <i>et al.</i>,  2020)
;
_computing_publication_material
;
SHELXL2018 (Sheldrick, 2015<i>b</i>)
;
_computing_structure_refinement
;
SHELXL2018 (Sheldrick, 2015<i>b</i>)
;
_computing_structure_solution
;
SHELXT2018 (Sheldrick, 2015<i>a</i>)
;
_diffrn_ambient_temperature 130(2)
_diffrn_measured_fraction_theta_full 0.999
_diffrn_measured_fraction_theta_max 0.998
_diffrn_measurement_device_type 'Bruker Photon-III CMOS'
_diffrn_measurement_method '\f and \w scans'
_diffrn_radiation_type MoK\a
_diffrn_radiation_wavelength 0.71073
_diffrn_reflns_av_R_equivalents 0.0433
_diffrn_reflns_av_unetI/netI 0.0269
_diffrn_reflns_limit_h_max 19
_diffrn_reflns_limit_h_min -19
_diffrn_reflns_limit_k_max 19
_diffrn_reflns_limit_k_min -19
_diffrn_reflns_limit_l_max 32
_diffrn_reflns_limit_l_min -32
_diffrn_reflns_number 181628
_diffrn_reflns_theta_full 25.242
_diffrn_reflns_theta_max 26.409
_diffrn_reflns_theta_min 1.922
_diffrn_source micro
_exptl_absorpt_coefficient_mu 0.062
_exptl_absorpt_correction_T_max 0.7454
_exptl_absorpt_correction_T_min 0.7091
_exptl_absorpt_correction_type multi-scan
_exptl_absorpt_process_details
;
(SADABS; Bruker, 2016)
;
_exptl_crystal_colour white
_exptl_crystal_density_diffrn 1.082
_exptl_crystal_density_method 'not measured'
_exptl_crystal_description rod
_exptl_crystal_F_000 2176
_exptl_crystal_size_max 0.150
_exptl_crystal_size_mid 0.050
_exptl_crystal_size_min 0.050
_refine_diff_density_max 0.837
_refine_diff_density_min -0.313
_refine_ls_extinction_method none
_refine_ls_goodness_of_fit_ref 1.021
_refine_ls_hydrogen_treatment constr
_refine_ls_matrix_type full
_refine_ls_number_parameters 1446
_refine_ls_number_reflns 25030
_refine_ls_number_restraints 20
_refine_ls_restrained_S_all 1.021
_refine_ls_R_factor_all 0.0725
_refine_ls_R_factor_gt 0.0509
_refine_ls_shift/su_max 0.001
_refine_ls_shift/su_mean 0.000
_refine_ls_structure_factor_coef Fsqd
_refine_ls_weighting_details 'w=1/[\s^2^(Fo^2^)+(0.0604P)^2^+3.2856P] where P=(Fo^2^+2Fc^2^)/3'
_refine_ls_weighting_scheme calc
_refine_ls_wR_factor_gt 0.1245
_refine_ls_wR_factor_ref 0.1404
_reflns_number_gt 19004
_reflns_number_total 25030
_reflns_threshold_expression 'I > 2\s(I)'
_cod_data_source_file ep3030sup1.cif
_cod_data_source_block I
_cod_depositor_comments 'Adding full bibliography for 2312081.cif.'
_cod_database_code 2312081
_cod_database_fobs_code 2312081
_shelx_space_group_comment
;
The symmetry employed for this shelxl refinement is uniquely defined
by the following loop, which should always be used as a source of
symmetry information in preference to the above space-group names.
They are only intended as comments.
;
_shelx_estimated_absorpt_t_min 0.991
_shelx_estimated_absorpt_t_max 0.997

loop_
_space_group_symop_operation_xyz
'x, y, z'
'-x, -y, -z'

loop_
_atom_site_type_symbol
_atom_site_label
_atom_site_fract_x
_atom_site_fract_y
_atom_site_fract_z
_atom_site_U_iso_or_equiv
_atom_site_adp_type
_atom_site_calc_flag
_atom_site_occupancy
_atom_site_disorder_assembly
_atom_site_disorder_group
N N1 0.45468(8) 0.44718(8) 0.70760(5) 0.0236(3) Uani d 1 . .
N N2 0.23259(8) 0.28934(8) 0.72351(5) 0.0228(3) Uani d 1 . .
N N3 0.07865(8) 0.47031(8) 0.77590(5) 0.0222(3) Uani d 1 . .
N N4 0.30026(8) 0.62560(8) 0.76940(5) 0.0221(3) Uani d 1 . .
N N5 0.35408(9) 0.00188(9) 0.60062(6) 0.0328(3) Uani d 1 . .
N N6 -0.03377(9) 0.52372(10) 0.56259(6) 0.0336(3) Uani d 1 . .
N N7 -0.26174(9) 0.20726(9) 0.84934(6) 0.0309(3) Uani d 1 . .
N N8 0.20919(10) 0.52450(10) 0.99154(6) 0.0365(3) Uani d 1 . .
N N9 0.46396(10) 0.72407(13) 0.52673(6) 0.0463(4) Uani d 1 . .
N N10 0.09181(9) 0.97890(9) 0.79526(6) 0.0307(3) Uani d 1 . .
N N11 0.81683(8) 0.63631(9) 0.75295(6) 0.0284(3) Uani d 1 . .
N N12 0.41039(13) 0.08478(11) 0.88908(9) 0.0623(6) Uani d 1 . .
C C1 0.35040(10) 0.38926(10) 0.65917(6) 0.0238(3) Uani d 1 . .
C C2 0.38154(10) 0.40186(10) 0.70570(6) 0.0238(3) Uani d 1 . .
H H2 0.349182 0.376819 0.738856 0.029 Uiso calc 1 . .
C C3 0.50038(10) 0.48429(11) 0.66100(7) 0.0288(3) Uani d 1 . .
H H3 0.551350 0.516813 0.661460 0.035 Uiso calc 1 . .
C C4 0.47457(11) 0.47597(12) 0.61245(7) 0.0323(4) Uani d 1 . .
H H4 0.507509 0.502811 0.579808 0.039 Uiso calc 1 . .
C C5 0.40069(10) 0.42849(11) 0.61145(7) 0.0290(3) Uani d 1 . .
H H5 0.383631 0.422271 0.577980 0.035 Uiso calc 1 . .
C C6 0.29149(10) 0.24482(10) 0.63686(6) 0.0246(3) Uani d 1 . .
C C7 0.37453(10) 0.21150(11) 0.63784(6) 0.0270(3) Uani d 1 . .
H H7 0.418936 0.244023 0.647633 0.032 Uiso calc 1 . .
C C8 0.39576(10) 0.13352(11) 0.62529(6) 0.0279(3) Uani d 1 . .
H H8 0.453753 0.114964 0.626229 0.034 Uiso calc 1 . .
C C9 0.33312(11) 0.08146(11) 0.61122(6) 0.0273(3) Uani d 1 . .
C C10 0.24923(11) 0.11411(11) 0.60936(7) 0.0303(4) Uani d 1 . .
H H10 0.204644 0.081581 0.599755 0.036 Uiso calc 1 . .
C C11 0.23037(10) 0.19312(11) 0.62132(6) 0.0283(3) Uani d 1 . .
H H11 0.172976 0.213250 0.618841 0.034 Uiso calc 1 . .
C C12 0.44413(11) -0.01704(12) 0.58963(7) 0.0339(4) Uani d 1 . .
H H12A 0.473771 0.037806 0.568368 0.041 Uiso calc 1 . .
H H12B 0.447114 -0.059227 0.567186 0.041 Uiso calc 1 . .
C C13 0.49196(12) -0.05453(12) 0.63966(8) 0.0358(4) Uani d 1 . .
H H13A 0.467442 -0.113153 0.658697 0.043 Uiso calc 1 . .
H H13B 0.483803 -0.016037 0.664283 0.043 Uiso calc 1 . .
C C14 0.58747(13) -0.06267(15) 0.62604(9) 0.0486(5) Uani d 1 . .
H H14A 0.611340 -0.004335 0.605833 0.058 Uiso calc 1 . .
H H14B 0.595449 -0.102597 0.602291 0.058 Uiso calc 1 . .
C C15 0.63719(17) -0.09730(18) 0.67565(12) 0.0704(7) Uani d 1 . .
H H15A 0.698207 -0.101110 0.664558 0.106 Uiso calc 1 . .
H H15B 0.614859 -0.155711 0.695386 0.106 Uiso calc 1 . .
H H15C 0.630592 -0.057421 0.699001 0.106 Uiso calc 1 . .
C C16 0.28991(11) -0.04927(11) 0.58304(7) 0.0323(4) Uani d 1 . .
H H16A 0.235307 -0.049269 0.605145 0.039 Uiso calc 1 . .
H H16B 0.309142 -0.110756 0.589959 0.039 Uiso calc 1 . .
C C17 0.27273(13) -0.01627(12) 0.52402(7) 0.0384(4) Uani d 1 . .
H H17A 0.325208 -0.022688 0.501466 0.046 Uiso calc 1 . .
H H17B 0.259021 0.046887 0.515836 0.046 Uiso calc 1 . .
C C18 0.19874(15) -0.06634(15) 0.50993(8) 0.0514(5) Uani d 1 . .
H H18A 0.213367 -0.129223 0.517451 0.062 Uiso calc 1 . .
H H18B 0.146985 -0.061358 0.533458 0.062 Uiso calc 1 . .
C C19 0.1780(2) -0.0339(2) 0.45197(10) 0.0803(9) Uani d 1 . .
H H19A 0.130220 -0.068894 0.445333 0.120 Uiso calc 1 . .
H H19B 0.228634 -0.039627 0.428375 0.120 Uiso calc 1 . .
H H19C 0.161739 0.027838 0.444458 0.120 Uiso calc 1 . .
C C20 0.18520(10) 0.38418(10) 0.63082(6) 0.0248(3) Uani d 1 . .
C C21 0.10039(10) 0.35123(11) 0.64320(6) 0.0274(3) Uani d 1 . .
H H21 0.091696 0.294718 0.667553 0.033 Uiso calc 1 . .
C C22 0.02876(11) 0.39562(11) 0.62227(7) 0.0290(3) Uani d 1 . .
H H22 -0.026751 0.369671 0.633174 0.035 Uiso calc 1 . .
C C23 0.03706(10) 0.47867(11) 0.58505(6) 0.0284(3) Uani d 1 . .
C C24 0.12094(11) 0.51334(11) 0.57193(7) 0.0303(4) Uani d 1 . .
H H24 0.129818 0.569470 0.547168 0.036 Uiso calc 1 . .
C C25 0.19153(11) 0.46733(11) 0.59438(6) 0.0287(3) Uani d 1 . .
H H25 0.246966 0.493882 0.584389 0.034 Uiso calc 1 . .
C C26 -0.12116(11) 0.48873(13) 0.57824(7) 0.0356(4) Uani d 1 . .
H H26A -0.120086 0.424146 0.584639 0.043 Uiso calc 1 . .
H H26B -0.157409 0.512192 0.547851 0.043 Uiso calc 1 . .
C C27 -0.16267(12) 0.51035(13) 0.62848(7) 0.0371(4) Uani d 1 . .
H H27A -0.166948 0.574873 0.621442 0.045 Uiso calc 1 . .
H H27B -0.125041 0.489720 0.658475 0.045 Uiso calc 1 . .
C C28 -0.25227(12) 0.46898(14) 0.64590(8) 0.0424(4) Uani d 1 . .
H H28A -0.284358 0.503065 0.667880 0.051 Uiso calc 1 . .
H H28B -0.283781 0.472516 0.613413 0.051 Uiso calc 1 . .
C C29 -0.24960(15) 0.37398(15) 0.67822(9) 0.0526(5) Uani d 1 . .
H H29A -0.308411 0.350741 0.688251 0.079 Uiso calc 1 . .
H H29B -0.219711 0.370148 0.710905 0.079 Uiso calc 1 . .
H H29C -0.218957 0.339597 0.656411 0.079 Uiso calc 1 . .
C C30 -0.0200(7) 0.6103(5) 0.5246(5) 0.0317(12) Uani d 0.717(4) A 3
H H30A -0.069849 0.623449 0.502214 0.038 Uiso calc 0.717(4) A 3
H H30B 0.031530 0.608263 0.500142 0.038 Uiso calc 0.717(4) A 3
C C31 -0.0079(2) 0.6851(2) 0.55103(13) 0.0347(6) Uani d 0.717(4) A 3
H H31A -0.062291 0.693290 0.571249 0.042 Uiso calc 0.717(4) A 3
H H31B 0.036880 0.668935 0.577089 0.042 Uiso calc 0.717(4) A 3
C C32 0.01826(18) 0.77113(18) 0.50971(11) 0.0406(7) Uani d 0.717(4) A 3
H H32A 0.031636 0.815325 0.529093 0.049 Uiso calc 0.717(4) A 3
H H32B 0.071429 0.761783 0.488679 0.049 Uiso calc 0.717(4) A 3
C C33 -0.0497(2) 0.8074(2) 0.47103(14) 0.0546(8) Uani d 0.717(4) A 3
H H33A -0.030710 0.865008 0.447964 0.082 Uiso calc 0.717(4) A 3
H H33B -0.103733 0.813339 0.491503 0.082 Uiso calc 0.717(4) A 3
H H33C -0.058491 0.767273 0.448579 0.082 Uiso calc 0.717(4) A 3
C C30' -0.032(2) 0.6043(13) 0.5201(13) 0.0317(12) Uani d 0.283(4) A 4
H H30C -0.084153 0.604413 0.500062 0.038 Uiso calc 0.283(4) A 4
H H30D 0.018229 0.603251 0.494793 0.038 Uiso calc 0.283(4) A 4
C C31' -0.0292(7) 0.6901(6) 0.5358(4) 0.0347(6) Uani d 0.283(4) A 4
H H31C -0.080118 0.693266 0.560398 0.042 Uiso calc 0.283(4) A 4
H H31D 0.022746 0.691762 0.555498 0.042 Uiso calc 0.283(4) A 4
C C32' -0.0274(7) 0.7688(6) 0.4873(4) 0.0546(8) Uani d 0.283(4) A 4
H H32C 0.029101 0.771086 0.466788 0.066 Uiso calc 0.283(4) A 4
H H32D -0.071856 0.759592 0.463707 0.066 Uiso calc 0.283(4) A 4
C C33' -0.0418(7) 0.8558(5) 0.4987(4) 0.066(3) Uani d 0.283(4) A 4
H H33D -0.043127 0.901419 0.464644 0.099 Uiso calc 0.283(4) A 4
H H33E 0.005046 0.868851 0.518985 0.099 Uiso calc 0.283(4) A 4
H H33F -0.096644 0.854289 0.520028 0.099 Uiso calc 0.283(4) A 4
C C34 0.14902(10) 0.31691(10) 0.80023(6) 0.0231(3) Uani d 1 . .
C C35 0.18464(9) 0.34193(10) 0.74752(6) 0.0226(3) Uani d 1 . .
H H35 0.174735 0.399958 0.726809 0.027 Uiso calc 1 . .
C C36 0.25196(10) 0.20938(10) 0.75307(6) 0.0264(3) Uani d 1 . .
H H36 0.287125 0.172586 0.737015 0.032 Uiso calc 1 . .
C C37 0.22172(11) 0.17936(11) 0.80659(7) 0.0292(3) Uani d 1 . .
H H37 0.237099 0.123037 0.827374 0.035 Uiso calc 1 . .
C C38 0.16883(10) 0.23223(10) 0.82951(6) 0.0269(3) Uani d 1 . .
H H38 0.145627 0.210668 0.865716 0.032 Uiso calc 1 . .
C C39 -0.01352(10) 0.33029(10) 0.83224(6) 0.0234(3) Uani d 1 . .
C C40 -0.04077(10) 0.28619(10) 0.79550(6) 0.0259(3) Uani d 1 . .
H H40 -0.001929 0.283525 0.765862 0.031 Uiso calc 1 . .
C C41 -0.12094(10) 0.24633(11) 0.79989(6) 0.0269(3) Uani d 1 . .
H H41 -0.135688 0.218266 0.773302 0.032 Uiso calc 1 . .
C C42 -0.18054(10) 0.24696(10) 0.84316(6) 0.0259(3) Uani d 1 . .
C C43 -0.15478(10) 0.29019(11) 0.88057(6) 0.0289(3) Uani d 1 . .
H H43 -0.193362 0.292458 0.910395 0.035 Uiso calc 1 . .
C C44 -0.07398(10) 0.32985(11) 0.87498(6) 0.0271(3) Uani d 1 . .
H H44 -0.059178 0.358015 0.901510 0.033 Uiso calc 1 . .
C C45 -0.28378(11) 0.15538(11) 0.81294(7) 0.0323(4) Uani d 1 . .
H H45A -0.263537 0.187592 0.775695 0.039 Uiso calc 1 . .
H H45B -0.347188 0.150010 0.814289 0.039 Uiso calc 1 . .
C C46 -0.24643(12) 0.06348(12) 0.82507(8) 0.0360(4) Uani d 1 . .
H H46A -0.183057 0.068489 0.818720 0.043 Uiso calc 1 . .
H H46B -0.260173 0.033535 0.863635 0.043 Uiso calc 1 . .
C C47 -0.28039(13) 0.00776(13) 0.79098(8) 0.0430(5) Uani d 1 . .
H H47A -0.343999 0.006163 0.795371 0.052 Uiso calc 1 . .
H H47B -0.263123 0.035611 0.752546 0.052 Uiso calc 1 . .
C C48 -0.24795(17) -0.08550(14) 0.80565(10) 0.0591(6) Uani d 1 . .
H H48A -0.273108 -0.118649 0.783092 0.089 Uiso calc 1 . .
H H48B -0.264621 -0.113503 0.843692 0.089 Uiso calc 1 . .
H H48C -0.185150 -0.084628 0.799643 0.089 Uiso calc 1 . .
C C49 -0.30765(11) 0.18271(11) 0.90288(7) 0.0328(4) Uani d 1 . .
H H49A -0.264708 0.168826 0.930250 0.039 Uiso calc 1 . .
H H49B -0.341681 0.128449 0.906270 0.039 Uiso calc 1 . .
C C50 -0.36762(11) 0.25153(12) 0.91586(7) 0.0334(4) Uani d 1 . .
H H50A -0.334562 0.306293 0.912733 0.040 Uiso calc 1 . .
H H50B -0.412205 0.264798 0.889538 0.040 Uiso calc 1 . .
C C51 -0.41037(13) 0.21946(16) 0.97242(8) 0.0487(5) Uani d 1 . .
H H51A -0.442977 0.164642 0.974988 0.058 Uiso calc 1 . .
H H51B -0.365039 0.205023 0.998196 0.058 Uiso calc 1 . .
C C52 -0.47054(14) 0.28386(17) 0.98924(9) 0.0561(6) Uani d 1 . .
H H52A -0.495802 0.257870 1.025919 0.084 Uiso calc 1 . .
H H52B -0.516388 0.297955 0.964414 0.084 Uiso calc 1 . .
H H52C -0.438546 0.337609 0.988332 0.084 Uiso calc 1 . .
C C53 0.11199(10) 0.40672(10) 0.87565(6) 0.0234(3) Uani d 1 . .
C C54 0.18764(10) 0.37951(10) 0.90061(6) 0.0262(3) Uani d 1 . .
H H54 0.219169 0.333966 0.890664 0.031 Uiso calc 1 . .
C C55 0.21912(11) 0.41570(11) 0.93925(7) 0.0298(4) Uani d 1 . .
H H55 0.270497 0.393758 0.955225 0.036 Uiso calc 1 . .
C C56 0.17639(11) 0.48393(11) 0.95504(6) 0.0280(3) Uani d 1 . .
C C57 0.09824(11) 0.50977(11) 0.93228(7) 0.0308(4) Uani d 1 . .
H H57 0.065415 0.553640 0.943235 0.037 Uiso calc 1 . .
C C58 0.06842(10) 0.47209(11) 0.89406(6) 0.0281(3) Uani d 1 . .
H H58 0.015403 0.491694 0.879495 0.034 Uiso calc 1 . .
C C59 0.29786(12) 0.50943(13) 1.00615(7) 0.0385(4) Uani d 1 . .
H H59A 0.321686 0.564129 1.011717 0.046 Uiso calc 1 . .
H H59B 0.332496 0.495925 0.975696 0.046 Uiso calc 1 . .
C C60 0.30702(12) 0.43568(13) 1.05636(7) 0.0399(4) Uani d 1 . .
H H60A 0.281526 0.381334 1.051314 0.048 Uiso calc 1 . .
H H60B 0.274100 0.450077 1.087129 0.048 Uiso calc 1 . .
C C61 0.39953(13) 0.41870(15) 1.07006(9) 0.0478(5) Uani d 1 . .
H H61A 0.433407 0.408016 1.038483 0.057 Uiso calc 1 . .
H H61B 0.423948 0.471657 1.077581 0.057 Uiso calc 1 . .
C C62 0.40806(14) 0.34103(16) 1.11826(9) 0.0542(5) Uani d 1 . .
H H62A 0.469051 0.330611 1.124004 0.081 Uiso calc 1 . .
H H62B 0.381890 0.288847 1.111672 0.081 Uiso calc 1 . .
H H62C 0.378756 0.353306 1.150354 0.081 Uiso calc 1 . .
C C63 0.1729(2) 0.6047(2) 0.99942(14) 0.0351(7) Uani d 0.816(3) B 5
H H63A 0.190473 0.613085 1.033918 0.042 Uiso calc 0.816(3) B 5
H H63B 0.109442 0.599409 1.002103 0.042 Uiso calc 0.816(3) B 5
C C64 0.20152(19) 0.68581(16) 0.95344(10) 0.0390(6) Uani d 0.816(3) B 5
H H64A 0.264888 0.692039 0.951696 0.047 Uiso calc 0.816(3) B 5
H H64B 0.186052 0.676123 0.918841 0.047 Uiso calc 0.816(3) B 5
C C65 0.16171(18) 0.77057(16) 0.95972(10) 0.0453(7) Uani d 0.816(3) B 5
H H65A 0.167351 0.774801 0.996967 0.054 Uiso calc 0.816(3) B 5
H H65B 0.099622 0.769226 0.954165 0.054 Uiso calc 0.816(3) B 5
C C66 0.2033(2) 0.8512(2) 0.92030(15) 0.0553(8) Uani d 0.816(3) B 5
H H66A 0.173580 0.903819 0.924849 0.083 Uiso calc 0.816(3) B 5
H H66B 0.199154 0.846740 0.883356 0.083 Uiso calc 0.816(3) B 5
H H66C 0.263892 0.855132 0.927250 0.083 Uiso calc 0.816(3) B 5
C C63' 0.1536(13) 0.5885(10) 1.0108(7) 0.0351(7) Uani d 0.184(3) B 6
H H63C 0.173594 0.592877 1.045666 0.042 Uiso calc 0.184(3) B 6
H H63D 0.094425 0.563679 1.018213 0.042 Uiso calc 0.184(3) B 6
C C64' 0.1493(7) 0.6812(6) 0.9743(4) 0.037(3) Uani d 0.184(3) B 6
H H64C 0.123203 0.677891 0.940938 0.045 Uiso calc 0.184(3) B 6
H H64D 0.110318 0.715524 0.992615 0.045 Uiso calc 0.184(3) B 6
C C65' 0.2328(7) 0.7300(7) 0.9586(4) 0.0390(6) Uani d 0.184(3) B 6
H H65C 0.272149 0.695967 0.940291 0.047 Uiso calc 0.184(3) B 6
H H65D 0.258873 0.734286 0.991773 0.047 Uiso calc 0.184(3) B 6
C C66' 0.2257(12) 0.8217(9) 0.9219(8) 0.0553(8) Uani d 0.184(3) B 6
H H66D 0.282577 0.850337 0.914606 0.083 Uiso calc 0.184(3) B 6
H H66E 0.186326 0.855846 0.939438 0.083 Uiso calc 0.184(3) B 6
H H66F 0.203621 0.818050 0.887883 0.083 Uiso calc 0.184(3) B 6
C C67 0.15617(10) 0.60533(10) 0.72923(6) 0.0228(3) Uani d 1 . .
C C68 0.14629(10) 0.52697(10) 0.76921(6) 0.0229(3) Uani d 1 . .
H H68 0.190058 0.511892 0.793679 0.028 Uiso calc 1 . .
C C69 0.01745(10) 0.48959(10) 0.74076(6) 0.0249(3) Uani d 1 . .
H H69 -0.029660 0.449924 0.744411 0.030 Uiso calc 1 . .
C C70 0.02156(10) 0.56578(11) 0.69948(7) 0.0279(3) Uani d 1 . .
H H70 -0.021937 0.578075 0.674688 0.033 Uiso calc 1 . .
C C71 0.08941(10) 0.62408(10) 0.69446(6) 0.0259(3) Uani d 1 . .
H H71 0.090904 0.677773 0.667000 0.031 Uiso calc 1 . .
C C72 0.29224(10) 0.69710(10) 0.66771(6) 0.0238(3) Uani d 1 . .
C C73 0.26748(11) 0.67922(11) 0.62059(6) 0.0282(3) Uani d 1 . .
H H73 0.210442 0.658470 0.620304 0.034 Uiso calc 1 . .
C C74 0.32201(11) 0.69023(12) 0.57408(7) 0.0332(4) Uani d 1 . .
H H74 0.300519 0.679095 0.542906 0.040 Uiso calc 1 . .
C C75 0.40789(11) 0.71735(11) 0.57218(7) 0.0313(4) Uani d 1 . .
C C76 0.43432(11) 0.73616(11) 0.61873(7) 0.0295(3) Uani d 1 . .
H H76 0.491841 0.755283 0.619406 0.035 Uiso calc 1 . .
C C77 0.37764(10) 0.72726(10) 0.66390(6) 0.0268(3) Uani d 1 . .
H H77 0.397895 0.742545 0.694183 0.032 Uiso calc 1 . .
C C78 0.43613(13) 0.70153(15) 0.47962(8) 0.0476(5) Uani d 1 . .
H H78A 0.395985 0.650507 0.491460 0.057 Uiso calc 1 . .
H H78B 0.486716 0.683745 0.459761 0.057 Uiso calc 1 . .
C C79 0.39259(14) 0.77513(15) 0.44216(8) 0.0505(5) Uani d 1 . .
H H79A 0.430130 0.828226 0.432972 0.061 Uiso calc 1 . .
H H79B 0.338344 0.788773 0.460467 0.061 Uiso calc 1 . .
C C80 0.37286(16) 0.75131(17) 0.39026(9) 0.0576(6) Uani d 1 . .
H H80A 0.423347 0.722030 0.377652 0.069 Uiso calc 1 . .
H H80B 0.323883 0.708976 0.398348 0.069 Uiso calc 1 . .
C C81 0.35162(19) 0.82855(18) 0.34633(10) 0.0710(7) Uani d 1 . .
H H81A 0.334477 0.808811 0.315532 0.106 Uiso calc 1 . .
H H81B 0.402162 0.867564 0.335170 0.106 Uiso calc 1 . .
H H81C 0.304194 0.860251 0.359305 0.106 Uiso calc 1 . .
C C82 0.55271(11) 0.75334(13) 0.52321(7) 0.0382(4) Uani d 1 . .
H H82A 0.557695 0.793945 0.546302 0.046 Uiso calc 1 . .
H H82B 0.569687 0.786242 0.485559 0.046 Uiso calc 1 . .
C C83 0.61450(13) 0.67740(13) 0.54063(8) 0.0457(5) Uani d 1 . .
H H83A 0.598843 0.646112 0.578754 0.055 Uiso calc 1 . .
H H83B 0.607407 0.635479 0.518617 0.055 Uiso calc 1 . .
C C84 0.70860(13) 0.70651(15) 0.53493(9) 0.0483(5) Uani d 1 . .
H H84A 0.745321 0.654322 0.538788 0.058 Uiso calc 1 . .
H H84B 0.722017 0.745668 0.498358 0.058 Uiso calc 1 . .
C C85 0.72988(15) 0.75412(18) 0.57629(10) 0.0604(6) Uani d 1 . .
H H85A 0.791844 0.766632 0.573074 0.091 Uiso calc 1 . .
H H85B 0.713037 0.717257 0.612546 0.091 Uiso calc 1 . .
H H85C 0.698564 0.809335 0.570054 0.091 Uiso calc 1 . .
C C86 0.19466(10) 0.76016(10) 0.74279(6) 0.0235(3) Uani d 1 . .
C C87 0.22825(10) 0.84600(10) 0.72303(6) 0.0271(3) Uani d 1 . .
H H87 0.276391 0.855972 0.697292 0.033 Uiso calc 1 . .
C C88 0.19433(11) 0.91678(11) 0.73936(7) 0.0301(4) Uani d 1 . .
H H88 0.219806 0.973394 0.724725 0.036 Uiso calc 1 . .
C C89 0.12318(10) 0.90648(10) 0.77707(6) 0.0268(3) Uani d 1 . .
C C90 0.08814(10) 0.82192(11) 0.79708(7) 0.0285(3) Uani d 1 . .
H H90 0.039513 0.812154 0.822441 0.034 Uiso calc 1 . .
C C91 0.12368(10) 0.75163(10) 0.78026(6) 0.0264(3) Uani d 1 . .
H H91 0.098354 0.694983 0.795035 0.032 Uiso calc 1 . .
C C92 0.07361(11) 1.05804(11) 0.75278(7) 0.0317(4) Uani d 1 . .
H H92A 0.119713 1.066361 0.723326 0.038 Uiso calc 1 . .
H H92B 0.075503 1.109482 0.767844 0.038 Uiso calc 1 . .
C C93 -0.01267(11) 1.05590(12) 0.72905(7) 0.0342(4) Uani d 1 . .
H H93A -0.016612 1.002630 0.715910 0.041 Uiso calc 1 . .
H H93B -0.059426 1.052407 0.757664 0.041 Uiso calc 1 . .
C C94 -0.02495(12) 1.13616(13) 0.68299(8) 0.0409(4) Uani d 1 . .
H H94A 0.019818 1.137330 0.653555 0.049 Uiso calc 1 . .
H H94B -0.016741 1.189370 0.695642 0.049 Uiso calc 1 . .
C C95 -0.11261(14) 1.13915(16) 0.66076(9) 0.0517(5) Uani d 1 . .
H H95A -0.115385 1.190876 0.630042 0.078 Uiso calc 1 . .
H H95B -0.157191 1.142523 0.688911 0.078 Uiso calc 1 . .
H H95C -0.121935 1.085999 0.648955 0.078 Uiso calc 1 . .
C C96 0.02787(12) 0.95835(12) 0.84128(7) 0.0338(4) Uani d 1 . .
H H96A 0.045474 0.904883 0.867897 0.041 Uiso calc 1 . .
H H96B -0.027977 0.945261 0.828840 0.041 Uiso calc 1 . .
C C97 0.01592(15) 1.03201(13) 0.86895(8) 0.0456(5) Uani d 1 . .
H H97A 0.072258 1.048054 0.879404 0.055 Uiso calc 1 . .
H H97B -0.006085 1.084316 0.843343 0.055 Uiso calc 1 . .
C C98 -0.04601(17) 1.00554(17) 0.91852(8) 0.0613(7) Uani d 1 . .
H H98A -0.099615 0.984484 0.907292 0.074 Uiso calc 0.593(15) C 7
H H98B -0.021204 0.954467 0.943679 0.074 Uiso calc 0.593(15) C 7
H H98C -0.029305 0.949762 0.943368 0.074 Uiso calc 0.407(15) C 8
H H98D -0.105663 0.999854 0.908912 0.074 Uiso calc 0.407(15) C 8
C C99 -0.0704(7) 1.0681(7) 0.9492(3) 0.061(2) Uani d 0.593(15) C 7
H H99A -0.110775 1.039824 0.979730 0.092 Uiso calc 0.593(15) C 7
H H99B -0.097908 1.118440 0.925907 0.092 Uiso calc 0.593(15) C 7
H H99C -0.019049 1.088141 0.962580 0.092 Uiso calc 0.593(15) C 7
C C99' -0.0346(10) 1.0913(10) 0.9453(5) 0.061(2) Uani d 0.407(15) C 8
H H99D -0.072139 1.082100 0.978568 0.092 Uiso calc 0.407(15) C 8
H H99E -0.050518 1.145456 0.919466 0.092 Uiso calc 0.407(15) C 8
H H99F 0.025295 1.095952 0.953471 0.092 Uiso calc 0.407(15) C 8
C C100 0.41331(10) 0.51826(10) 0.78742(6) 0.0235(3) Uani d 1 . .
C C101 0.42050(10) 0.53968(11) 0.83648(6) 0.0279(3) Uani d 1 . .
H H101 0.463137 0.512340 0.859554 0.033 Uiso calc 1 . .
C C102 0.36677(11) 0.59969(11) 0.85176(6) 0.0296(3) Uani d 1 . .
H H102 0.370413 0.611312 0.885873 0.036 Uiso calc 1 . .
C C103 0.30755(10) 0.64285(10) 0.81706(6) 0.0260(3) Uani d 1 . .
H H103 0.271544 0.685312 0.827168 0.031 Uiso calc 1 . .
C C104 0.35061(9) 0.56313(10) 0.75634(6) 0.0229(3) Uani d 1 . .
H H104 0.342183 0.549143 0.723395 0.028 Uiso calc 1 . .
C C105 0.57587(10) 0.49849(10) 0.76312(6) 0.0250(3) Uani d 1 . .
C C106 0.64956(10) 0.45722(11) 0.78520(6) 0.0270(3) Uani d 1 . .
H H106 0.646250 0.396112 0.802406 0.032 Uiso calc 1 . .
C C107 0.72755(10) 0.50151(11) 0.78315(7) 0.0279(3) Uani d 1 . .
H H107 0.775291 0.469938 0.798879 0.034 Uiso calc 1 . .
C C108 0.73694(10) 0.59185(10) 0.75829(6) 0.0261(3) Uani d 1 . .
C C109 0.66367(10) 0.63451(11) 0.73662(7) 0.0279(3) Uani d 1 . .
H H109 0.666630 0.695778 0.719870 0.033 Uiso calc 1 . .
C C110 0.58699(10) 0.58909(11) 0.73914(7) 0.0281(3) Uani d 1 . .
H H110 0.539128 0.620930 0.723797 0.034 Uiso calc 1 . .
C C111 0.86940(10) 0.61789(11) 0.79968(7) 0.0286(3) Uani d 1 . .
H H11A 0.930748 0.620833 0.786348 0.034 Uiso calc 1 . .
H H11B 0.856587 0.557053 0.821513 0.034 Uiso calc 1 . .
C C112 0.85637(11) 0.67951(11) 0.83645(7) 0.0322(4) Uani d 1 . .
H H11C 0.872702 0.740136 0.815686 0.039 Uiso calc 1 . .
H H11D 0.794798 0.678988 0.848941 0.039 Uiso calc 1 . .
C C113 0.90983(12) 0.65261(12) 0.88519(7) 0.0346(4) Uani d 1 . .
H H11E 0.891817 0.592715 0.906424 0.042 Uiso calc 1 . .
H H11F 0.971008 0.650523 0.872416 0.042 Uiso calc 1 . .
C C114 0.90168(14) 0.71417(14) 0.92184(8) 0.0456(5) Uani d 1 . .
H H11G 0.937321 0.693091 0.952298 0.068 Uiso calc 1 . .
H H11H 0.841483 0.715677 0.935352 0.068 Uiso calc 1 . .
H H11I 0.920983 0.773334 0.901448 0.068 Uiso calc 1 . .
C C115 0.82158(10) 0.72737(11) 0.71977(7) 0.0291(3) Uani d 1 . .
H H11J 0.795180 0.765586 0.741179 0.035 Uiso calc 1 . .
H H11K 0.787223 0.732195 0.688314 0.035 Uiso calc 1 . .
C C116 0.91244(11) 0.76090(11) 0.69958(7) 0.0311(4) Uani d 1 . .
H H11L 0.947309 0.755585 0.730862 0.037 Uiso calc 1 . .
H H11M 0.938701 0.723764 0.677413 0.037 Uiso calc 1 . .
C C117 0.91473(12) 0.85568(12) 0.66628(8) 0.0391(4) Uani d 1 . .
H H11N 0.892034 0.893287 0.689173 0.047 Uiso calc 1 . .
H H11O 0.876721 0.861748 0.636398 0.047 Uiso calc 1 . .
C C118 1.00494(13) 0.88759(13) 0.64295(8) 0.0431(5) Uani d 1 . .
H H11P 1.003134 0.949170 0.622256 0.065 Uiso calc 1 . .
H H11Q 1.026976 0.851916 0.619214 0.065 Uiso calc 1 . .
H H11R 1.042777 0.882211 0.672360 0.065 Uiso calc 1 . .
C C119 0.46931(10) 0.35200(10) 0.80472(6) 0.0251(3) Uani d 1 . .
C C120 0.50428(10) 0.28085(11) 0.78787(7) 0.0303(4) Uani d 1 . .
H H120 0.543065 0.292813 0.756572 0.036 Uiso calc 1 . .
C C121 0.48503(11) 0.19394(11) 0.81461(8) 0.0345(4) Uani d 1 . .
H H121 0.509187 0.148622 0.800516 0.041 Uiso calc 1 . .
C C122 0.43079(12) 0.17178(11) 0.86190(8) 0.0389(4) Uani d 1 . .
C C123 0.39645(12) 0.24146(11) 0.88008(8) 0.0366(4) Uani d 1 . .
H H123 0.359787 0.229418 0.912318 0.044 Uiso calc 1 . .
C C124 0.41488(11) 0.32794(11) 0.85195(7) 0.0295(3) Uani d 1 . .
H H124 0.389184 0.373182 0.865465 0.035 Uiso calc 1 . .
C C125 0.4583(5) 0.0124(4) 0.8816(2) 0.0515(13) Uani d 0.635(5) D 1
H H12C 0.457554 -0.033359 0.916270 0.062 Uiso calc 0.635(5) D 1
H H12D 0.518793 0.031342 0.870366 0.062 Uiso calc 0.635(5) D 1
C C126 0.4226(3) -0.0267(2) 0.83910(18) 0.0535(10) Uani d 0.635(5) D 1
H H12E 0.360446 -0.039578 0.848226 0.064 Uiso calc 0.635(5) D 1
H H12F 0.429295 0.016960 0.803565 0.064 Uiso calc 0.635(5) D 1
C C127 0.4676(3) -0.1102(2) 0.83521(16) 0.0592(11) Uani d 0.635(5) D 1
H H12G 0.529551 -0.096984 0.825121 0.071 Uiso calc 0.635(5) D 1
H H12H 0.462339 -0.153279 0.871003 0.071 Uiso calc 0.635(5) D 1
C C128 0.4310(5) -0.1503(4) 0.7943(2) 0.0837(14) Uani d 0.635(5) D 1
H H12I 0.461181 -0.204634 0.793870 0.126 Uiso calc 0.635(5) D 1
H H12J 0.438329 -0.108929 0.758529 0.126 Uiso calc 0.635(5) D 1
H H12K 0.369646 -0.163504 0.804107 0.126 Uiso calc 0.635(5) D 1
C C129 0.3402(3) 0.0643(2) 0.93108(13) 0.0471(8) Uani d 0.717(4) D 9
H H12L 0.315413 0.005383 0.934193 0.057 Uiso calc 0.717(4) D 9
H H12M 0.294246 0.108101 0.922839 0.057 Uiso calc 0.717(4) D 9
C C130 0.3803(3) 0.0669(2) 0.98447(16) 0.0695(11) Uani d 0.717(4) D 9
H H13C 0.417299 0.015202 0.995442 0.083 Uiso calc 0.717(4) D 9
H H13D 0.417594 0.119982 0.977168 0.083 Uiso calc 0.717(4) D 9
C C131 0.3182(4) 0.0676(3) 1.02931(16) 0.0953(17) Uani d 0.717(4) D 9
H H13E 0.348633 0.053184 1.062872 0.114 Uiso calc 0.717(4) D 9
H H13F 0.275083 0.020257 1.032504 0.114 Uiso calc 0.717(4) D 9
C C132 0.2722(4) 0.1504(4) 1.0258(2) 0.092(2) Uani d 0.717(4) D 9
H H13G 0.230042 0.142737 1.056869 0.137 Uiso calc 0.717(4) D 9
H H13H 0.242549 0.166359 0.992465 0.137 Uiso calc 0.717(4) D 9
H H13I 0.313470 0.197031 1.025908 0.137 Uiso calc 0.717(4) D 9
C C133 0.4424(9) 0.0131(8) 0.8623(4) 0.0515(13) Uani d 0.365(5) D 2
H H13J 0.440661 -0.043914 0.890007 0.062 Uiso calc 0.365(5) D 2
H H13K 0.503147 0.026234 0.848497 0.062 Uiso calc 0.365(5) D 2
C C134 0.3897(4) 0.0039(5) 0.8152(3) 0.0526(17) Uani d 0.365(5) D 2
H H13L 0.330513 -0.016342 0.829348 0.063 Uiso calc 0.365(5) D 2
H H13M 0.386211 0.061919 0.788914 0.063 Uiso calc 0.365(5) D 2
C C135 0.4305(5) -0.0607(5) 0.7869(3) 0.065(2) Uani d 0.365(5) D 2
H H13N 0.398980 -0.059275 0.754643 0.077 Uiso calc 0.365(5) D 2
H H13O 0.490413 -0.041155 0.774224 0.077 Uiso calc 0.365(5) D 2
C C136 0.4314(10) -0.1542(7) 0.8211(4) 0.0837(14) Uani d 0.365(5) D 2
H H13P 0.455939 -0.191895 0.799314 0.126 Uiso calc 0.365(5) D 2
H H13Q 0.372542 -0.173972 0.834561 0.126 Uiso calc 0.365(5) D 2
H H13R 0.466431 -0.157353 0.851605 0.126 Uiso calc 0.365(5) D 2
C C137 0.3762(6) 0.0647(6) 0.9479(4) 0.0471(8) Uani d 0.283(4) D 10
H H13S 0.393027 0.005540 0.968360 0.057 Uiso calc 0.283(4) D 10
H H13T 0.396710 0.108873 0.965371 0.057 Uiso calc 0.283(4) D 10
C C138 0.2807(6) 0.0697(6) 0.9430(4) 0.061(2) Uani d 0.283(4) D 10
H H13U 0.267416 0.127734 0.919191 0.073 Uiso calc 0.283(4) D 10
H H13V 0.262939 0.024378 0.925590 0.073 Uiso calc 0.283(4) D 10
C C139 0.2290(7) 0.0571(7) 0.9957(4) 0.075(3) Uani d 0.283(4) D 10
H H13W 0.169044 0.040481 0.992039 0.090 Uiso calc 0.283(4) D 10
H H13X 0.253544 0.009305 1.023442 0.090 Uiso calc 0.283(4) D 10
C C140 0.2302(12) 0.1402(10) 1.0126(7) 0.092(2) Uani d 0.283(4) D 10
H H14C 0.192314 0.133777 1.045418 0.137 Uiso calc 0.283(4) D 10
H H14D 0.210195 0.188186 0.983753 0.137 Uiso calc 0.283(4) D 10
H H14E 0.289004 0.153239 1.019616 0.137 Uiso calc 0.283(4) D 10
B B1 0.26552(11) 0.32896(12) 0.65910(7) 0.0247(4) Uani d 1 . .
B B2 0.08061(11) 0.37749(11) 0.82430(7) 0.0230(3) Uani d 1 . .
B B3 0.23393(11) 0.67598(11) 0.72498(7) 0.0232(3) Uani d 1 . .
B B4 0.48146(11) 0.45247(12) 0.76794(7) 0.0247(4) Uani d 1 . .

loop_
_atom_site_aniso_label
_atom_site_aniso_U_11
_atom_site_aniso_U_22
_atom_site_aniso_U_33
_atom_site_aniso_U_12
_atom_site_aniso_U_13
_atom_site_aniso_U_23
N1 0.0217(6) 0.0215(6) 0.0280(7) -0.0004(5) 0.0000(5) -0.0078(5)
N2 0.0206(6) 0.0239(7) 0.0258(6) -0.0018(5) -0.0008(5) -0.0101(5)
N3 0.0220(6) 0.0228(6) 0.0239(6) -0.0004(5) 0.0000(5) -0.0102(5)
N4 0.0211(6) 0.0208(6) 0.0246(6) -0.0028(5) 0.0000(5) -0.0067(5)
N5 0.0300(7) 0.0319(8) 0.0427(8) 0.0035(6) -0.0059(6) -0.0199(7)
N6 0.0268(7) 0.0352(8) 0.0374(8) 0.0032(6) -0.0037(6) -0.0068(6)
N7 0.0240(7) 0.0345(8) 0.0377(8) -0.0073(6) 0.0041(6) -0.0175(6)
N8 0.0424(9) 0.0365(8) 0.0379(8) 0.0026(7) -0.0139(7) -0.0197(7)
N9 0.0339(9) 0.0741(12) 0.0343(8) -0.0091(8) 0.0075(7) -0.0230(8)
N10 0.0333(8) 0.0243(7) 0.0361(8) 0.0036(6) -0.0011(6) -0.0111(6)
N11 0.0242(7) 0.0256(7) 0.0344(7) -0.0039(5) -0.0061(6) -0.0048(6)
N12 0.0719(13) 0.0229(8) 0.0815(14) -0.0039(8) 0.0281(11) -0.0038(9)
C1 0.0229(8) 0.0220(8) 0.0278(8) 0.0027(6) 0.0002(6) -0.0092(6)
C2 0.0211(7) 0.0220(8) 0.0286(8) -0.0006(6) 0.0010(6) -0.0080(6)
C3 0.0242(8) 0.0280(8) 0.0334(9) -0.0054(6) 0.0028(6) -0.0079(7)
C4 0.0299(9) 0.0361(9) 0.0288(8) -0.0063(7) 0.0057(7) -0.0070(7)
C5 0.0290(8) 0.0316(9) 0.0274(8) -0.0018(7) 0.0004(6) -0.0104(7)
C6 0.0252(8) 0.0266(8) 0.0224(7) -0.0008(6) 0.0011(6) -0.0083(6)
C7 0.0246(8) 0.0290(8) 0.0294(8) -0.0030(6) 0.0004(6) -0.0120(7)
C8 0.0237(8) 0.0303(9) 0.0306(8) 0.0013(6) 0.0010(6) -0.0104(7)
C9 0.0313(9) 0.0272(8) 0.0249(8) 0.0005(7) -0.0003(6) -0.0099(6)
C10 0.0282(8) 0.0328(9) 0.0342(9) -0.0019(7) -0.0048(7) -0.0160(7)
C11 0.0255(8) 0.0313(9) 0.0309(8) 0.0025(7) -0.0032(6) -0.0126(7)
C12 0.0342(9) 0.0317(9) 0.0404(10) 0.0041(7) -0.0018(7) -0.0179(8)
C13 0.0373(10) 0.0260(9) 0.0470(10) 0.0036(7) -0.0062(8) -0.0138(8)
C14 0.0379(11) 0.0483(12) 0.0661(14) 0.0091(9) -0.0116(10) -0.0249(10)
C15 0.0555(15) 0.0627(16) 0.096(2) 0.0211(12) -0.0314(14) -0.0199(14)
C16 0.0364(9) 0.0270(9) 0.0366(9) 0.0001(7) -0.0055(7) -0.0130(7)
C17 0.0458(11) 0.0349(10) 0.0370(10) -0.0021(8) -0.0073(8) -0.0125(8)
C18 0.0555(13) 0.0572(13) 0.0456(12) -0.0088(10) -0.0132(10) -0.0180(10)
C19 0.0818(19) 0.107(2) 0.0508(14) -0.0273(17) -0.0212(13) -0.0146(15)
C20 0.0258(8) 0.0265(8) 0.0249(7) -0.0003(6) 0.0007(6) -0.0123(6)
C21 0.0281(8) 0.0280(8) 0.0280(8) -0.0015(7) -0.0009(6) -0.0107(7)
C22 0.0246(8) 0.0326(9) 0.0320(8) -0.0023(7) -0.0019(6) -0.0124(7)
C23 0.0276(8) 0.0325(9) 0.0276(8) 0.0034(7) -0.0024(6) -0.0124(7)
C24 0.0314(9) 0.0300(9) 0.0279(8) 0.0005(7) -0.0009(7) -0.0053(7)
C25 0.0259(8) 0.0311(9) 0.0301(8) -0.0024(7) 0.0016(6) -0.0105(7)
C26 0.0294(9) 0.0407(10) 0.0381(9) 0.0037(8) -0.0066(7) -0.0119(8)
C27 0.0334(9) 0.0405(10) 0.0408(10) 0.0009(8) -0.0062(8) -0.0158(8)
C28 0.0324(10) 0.0551(12) 0.0425(10) -0.0008(9) -0.0025(8) -0.0178(9)
C29 0.0518(13) 0.0526(13) 0.0560(13) -0.0110(10) 0.0032(10) -0.0206(10)
C30 0.028(4) 0.0361(14) 0.031(2) 0.0030(16) -0.0070(19) -0.0082(10)
C31 0.0365(19) 0.0399(12) 0.0296(19) 0.0047(12) -0.0072(11) -0.0112(13)
C32 0.0439(16) 0.0403(15) 0.0387(15) -0.0053(12) -0.0061(12) -0.0117(12)
C33 0.058(2) 0.050(2) 0.0476(19) -0.0021(16) -0.0110(14) 0.0029(16)
C30' 0.028(4) 0.0361(14) 0.031(2) 0.0030(16) -0.0070(19) -0.0082(10)
C31' 0.0365(19) 0.0399(12) 0.0296(19) 0.0047(12) -0.0072(11) -0.0112(13)
C32' 0.058(2) 0.050(2) 0.0476(19) -0.0021(16) -0.0110(14) 0.0029(16)
C33' 0.077(6) 0.042(5) 0.074(6) 0.003(4) 0.006(5) -0.008(4)
C34 0.0208(7) 0.0247(8) 0.0262(8) -0.0051(6) -0.0016(6) -0.0107(6)
C35 0.0202(7) 0.0225(8) 0.0273(8) -0.0013(6) -0.0007(6) -0.0105(6)
C36 0.0254(8) 0.0261(8) 0.0306(8) 0.0014(6) -0.0023(6) -0.0124(7)
C37 0.0326(9) 0.0247(8) 0.0304(8) 0.0017(7) -0.0031(7) -0.0073(7)
C38 0.0294(8) 0.0265(8) 0.0256(8) -0.0028(6) 0.0002(6) -0.0088(6)
C39 0.0241(8) 0.0224(8) 0.0242(7) -0.0007(6) 0.0000(6) -0.0077(6)
C40 0.0260(8) 0.0269(8) 0.0256(8) -0.0023(6) 0.0029(6) -0.0096(6)
C41 0.0277(8) 0.0278(8) 0.0284(8) -0.0027(6) -0.0010(6) -0.0134(7)
C42 0.0230(8) 0.0247(8) 0.0306(8) -0.0014(6) -0.0007(6) -0.0085(6)
C43 0.0262(8) 0.0341(9) 0.0285(8) -0.0026(7) 0.0040(6) -0.0133(7)
C44 0.0270(8) 0.0307(9) 0.0268(8) -0.0033(7) -0.0001(6) -0.0138(7)
C45 0.0245(8) 0.0346(9) 0.0419(10) -0.0030(7) -0.0034(7) -0.0169(8)
C46 0.0329(9) 0.0367(10) 0.0420(10) -0.0018(8) -0.0032(8) -0.0164(8)
C47 0.0448(11) 0.0382(10) 0.0520(12) -0.0026(9) -0.0053(9) -0.0220(9)
C48 0.0746(16) 0.0409(12) 0.0706(15) 0.0032(11) -0.0125(12) -0.0281(11)
C49 0.0276(9) 0.0319(9) 0.0390(9) -0.0060(7) 0.0026(7) -0.0107(7)
C50 0.0278(9) 0.0365(10) 0.0376(9) -0.0033(7) 0.0019(7) -0.0138(8)
C51 0.0411(11) 0.0680(14) 0.0365(10) 0.0067(10) 0.0037(8) -0.0146(10)
C52 0.0454(12) 0.0773(16) 0.0545(13) -0.0039(11) 0.0089(10) -0.0359(12)
C53 0.0237(8) 0.0241(8) 0.0228(7) -0.0038(6) 0.0010(6) -0.0075(6)
C54 0.0274(8) 0.0252(8) 0.0273(8) 0.0005(6) -0.0010(6) -0.0095(6)
C55 0.0288(9) 0.0320(9) 0.0297(8) 0.0011(7) -0.0063(7) -0.0092(7)
C56 0.0329(9) 0.0269(8) 0.0255(8) -0.0029(7) -0.0040(6) -0.0088(6)
C57 0.0334(9) 0.0308(9) 0.0324(9) 0.0038(7) -0.0040(7) -0.0154(7)
C58 0.0265(8) 0.0302(9) 0.0309(8) 0.0017(7) -0.0058(6) -0.0129(7)
C59 0.0410(10) 0.0419(10) 0.0370(10) -0.0047(8) -0.0110(8) -0.0159(8)
C60 0.0369(10) 0.0493(11) 0.0343(9) -0.0027(8) -0.0040(8) -0.0122(8)
C61 0.0378(11) 0.0559(13) 0.0511(12) 0.0010(9) -0.0090(9) -0.0151(10)
C62 0.0451(12) 0.0651(15) 0.0525(13) 0.0065(10) -0.0134(10) -0.0134(11)
C63 0.043(2) 0.0375(17) 0.0313(18) -0.0016(12) -0.0050(12) -0.0192(13)
C64 0.0455(15) 0.0377(14) 0.0369(12) -0.0048(11) -0.0014(11) -0.0161(10)
C65 0.0583(16) 0.0378(14) 0.0433(13) 0.0016(11) -0.0114(11) -0.0150(11)
C66 0.062(2) 0.0389(19) 0.0643(16) -0.0033(14) -0.0231(15) -0.0075(16)
C63' 0.043(2) 0.0375(17) 0.0313(18) -0.0016(12) -0.0050(12) -0.0192(13)
C64' 0.044(7) 0.042(6) 0.030(5) -0.003(5) -0.002(5) -0.018(4)
C65' 0.0455(15) 0.0377(14) 0.0369(12) -0.0048(11) -0.0014(11) -0.0161(10)
C66' 0.062(2) 0.0389(19) 0.0643(16) -0.0033(14) -0.0231(15) -0.0075(16)
C67 0.0230(8) 0.0226(8) 0.0244(7) 0.0018(6) 0.0009(6) -0.0098(6)
C68 0.0209(7) 0.0244(8) 0.0258(7) -0.0007(6) -0.0009(6) -0.0106(6)
C69 0.0229(8) 0.0265(8) 0.0286(8) -0.0016(6) -0.0026(6) -0.0127(6)
C70 0.0255(8) 0.0295(8) 0.0310(8) 0.0020(7) -0.0065(6) -0.0111(7)
C71 0.0268(8) 0.0243(8) 0.0268(8) 0.0026(6) -0.0020(6) -0.0073(6)
C72 0.0250(8) 0.0196(7) 0.0262(8) 0.0017(6) -0.0011(6) -0.0050(6)
C73 0.0266(8) 0.0293(8) 0.0290(8) -0.0016(7) -0.0010(6) -0.0083(7)
C74 0.0359(9) 0.0390(10) 0.0266(8) -0.0024(8) -0.0007(7) -0.0125(7)
C75 0.0301(9) 0.0333(9) 0.0292(8) -0.0007(7) 0.0037(7) -0.0074(7)
C76 0.0258(8) 0.0299(9) 0.0314(8) -0.0029(7) 0.0011(6) -0.0067(7)
C77 0.0299(8) 0.0245(8) 0.0263(8) -0.0004(6) -0.0018(6) -0.0075(6)
C78 0.0411(11) 0.0704(15) 0.0354(10) -0.0097(10) 0.0088(8) -0.0239(10)
C79 0.0442(12) 0.0633(14) 0.0440(11) -0.0154(10) 0.0011(9) -0.0151(10)
C80 0.0577(14) 0.0654(15) 0.0513(13) -0.0083(11) -0.0098(10) -0.0169(11)
C81 0.0827(19) 0.0719(17) 0.0581(15) -0.0151(14) -0.0261(13) -0.0112(13)
C82 0.0322(9) 0.0486(11) 0.0311(9) -0.0037(8) 0.0066(7) -0.0079(8)
C83 0.0513(12) 0.0410(11) 0.0432(11) -0.0013(9) 0.0011(9) -0.0095(9)
C84 0.0411(11) 0.0542(13) 0.0472(11) 0.0093(9) 0.0013(9) -0.0104(10)
C85 0.0444(13) 0.0734(16) 0.0673(15) 0.0027(11) -0.0035(11) -0.0257(13)
C86 0.0227(8) 0.0243(8) 0.0246(7) 0.0012(6) -0.0032(6) -0.0077(6)
C87 0.0256(8) 0.0266(8) 0.0281(8) -0.0002(6) 0.0014(6) -0.0062(6)
C88 0.0322(9) 0.0226(8) 0.0346(9) -0.0029(7) -0.0003(7) -0.0067(7)
C89 0.0271(8) 0.0247(8) 0.0310(8) 0.0030(6) -0.0053(6) -0.0105(7)
C90 0.0255(8) 0.0295(9) 0.0318(8) -0.0011(7) 0.0024(6) -0.0118(7)
C91 0.0262(8) 0.0221(8) 0.0313(8) -0.0024(6) 0.0004(6) -0.0084(6)
C92 0.0314(9) 0.0240(8) 0.0410(9) 0.0006(7) -0.0020(7) -0.0108(7)
C93 0.0347(9) 0.0308(9) 0.0382(9) -0.0023(7) -0.0029(7) -0.0110(7)
C94 0.0363(10) 0.0427(11) 0.0411(10) -0.0007(8) -0.0017(8) -0.0066(8)
C95 0.0495(12) 0.0577(13) 0.0469(12) 0.0020(10) -0.0137(9) -0.0092(10)
C96 0.0375(10) 0.0324(9) 0.0338(9) 0.0061(7) -0.0021(7) -0.0128(7)
C97 0.0656(14) 0.0386(11) 0.0374(10) 0.0201(10) -0.0091(9) -0.0172(8)
C98 0.0745(16) 0.0788(17) 0.0358(11) 0.0402(13) -0.0087(10) -0.0232(11)
C99 0.087(6) 0.061(5) 0.0400(18) 0.033(4) -0.007(4) -0.021(3)
C99' 0.087(6) 0.061(5) 0.0400(18) 0.033(4) -0.007(4) -0.021(3)
C100 0.0216(7) 0.0207(7) 0.0271(8) -0.0053(6) -0.0004(6) -0.0045(6)
C101 0.0278(8) 0.0273(8) 0.0285(8) -0.0008(7) -0.0064(6) -0.0060(7)
C102 0.0344(9) 0.0307(9) 0.0254(8) -0.0004(7) -0.0038(7) -0.0100(7)
C103 0.0276(8) 0.0250(8) 0.0261(8) -0.0013(6) 0.0012(6) -0.0091(6)
C104 0.0217(7) 0.0222(8) 0.0256(7) -0.0036(6) 0.0001(6) -0.0081(6)
C105 0.0235(8) 0.0245(8) 0.0279(8) -0.0016(6) -0.0013(6) -0.0086(6)
C106 0.0269(8) 0.0232(8) 0.0301(8) -0.0015(6) -0.0015(6) -0.0058(6)
C107 0.0236(8) 0.0275(8) 0.0328(8) 0.0013(6) -0.0049(6) -0.0074(7)
C108 0.0232(8) 0.0272(8) 0.0291(8) -0.0023(6) -0.0017(6) -0.0099(6)
C109 0.0266(8) 0.0214(8) 0.0347(9) -0.0015(6) -0.0031(7) -0.0055(6)
C110 0.0234(8) 0.0258(8) 0.0344(9) 0.0004(6) -0.0040(6) -0.0061(7)
C111 0.0235(8) 0.0277(8) 0.0344(9) -0.0005(6) -0.0049(6) -0.0071(7)
C112 0.0296(9) 0.0309(9) 0.0356(9) 0.0002(7) -0.0005(7) -0.0084(7)
C113 0.0331(9) 0.0362(10) 0.0351(9) 0.0000(7) -0.0025(7) -0.0106(8)
C114 0.0477(12) 0.0506(12) 0.0419(11) -0.0073(9) 0.0007(9) -0.0195(9)
C115 0.0257(8) 0.0256(8) 0.0345(9) -0.0026(6) -0.0051(7) -0.0044(7)
C116 0.0263(8) 0.0298(9) 0.0357(9) -0.0031(7) -0.0029(7) -0.0056(7)
C117 0.0332(10) 0.0311(9) 0.0492(11) -0.0052(8) -0.0039(8) -0.0039(8)
C118 0.0409(11) 0.0398(11) 0.0442(11) -0.0121(8) 0.0026(8) -0.0050(8)
C119 0.0206(7) 0.0236(8) 0.0315(8) -0.0011(6) -0.0047(6) -0.0071(6)
C120 0.0240(8) 0.0285(9) 0.0385(9) -0.0008(7) -0.0006(7) -0.0096(7)
C121 0.0278(9) 0.0257(9) 0.0514(11) 0.0008(7) -0.0011(8) -0.0129(8)
C122 0.0353(10) 0.0240(9) 0.0532(11) -0.0024(7) 0.0008(8) -0.0040(8)
C123 0.0353(10) 0.0275(9) 0.0422(10) -0.0028(7) 0.0062(8) -0.0034(7)
C124 0.0290(9) 0.0246(8) 0.0344(9) 0.0001(7) -0.0014(7) -0.0070(7)
C125 0.067(3) 0.0260(11) 0.055(4) 0.0001(16) 0.011(3) -0.004(3)
C126 0.048(2) 0.038(2) 0.069(3) -0.0097(17) -0.0031(19) -0.0037(19)
C127 0.063(2) 0.050(2) 0.066(2) -0.0070(18) -0.0102(19) -0.0161(18)
C128 0.124(3) 0.060(2) 0.070(4) -0.012(2) -0.016(4) -0.020(3)
C129 0.056(3) 0.0278(12) 0.053(2) -0.0098(16) 0.0029(16) -0.0035(13)
C130 0.084(3) 0.056(2) 0.061(2) 0.0197(19) -0.0116(19) -0.0004(17)
C131 0.144(5) 0.076(3) 0.057(2) 0.036(3) 0.000(3) -0.005(2)
C132 0.130(6) 0.075(3) 0.061(3) 0.034(4) 0.022(3) -0.010(2)
C133 0.067(3) 0.0260(11) 0.055(4) 0.0001(16) 0.011(3) -0.004(3)
C134 0.037(3) 0.044(4) 0.072(5) 0.002(3) -0.002(3) -0.009(3)
C135 0.058(4) 0.071(5) 0.071(5) -0.005(3) 0.008(3) -0.033(4)
C136 0.124(3) 0.060(2) 0.070(4) -0.012(2) -0.016(4) -0.020(3)
C137 0.056(3) 0.0278(12) 0.053(2) -0.0098(16) 0.0029(16) -0.0035(13)
C138 0.051(5) 0.056(5) 0.076(6) -0.004(4) -0.001(5) -0.017(4)
C139 0.075(7) 0.073(7) 0.068(6) -0.005(5) 0.019(5) -0.011(5)
C140 0.130(6) 0.075(3) 0.061(3) 0.034(4) 0.022(3) -0.010(2)
B1 0.0239(9) 0.0268(9) 0.0243(8) -0.0022(7) 0.0023(7) -0.0095(7)
B2 0.0234(9) 0.0229(9) 0.0237(8) -0.0019(7) -0.0004(6) -0.0084(7)
B3 0.0225(8) 0.0230(9) 0.0247(8) 0.0004(7) -0.0026(7) -0.0070(7)
B4 0.0223(9) 0.0256(9) 0.0267(9) -0.0012(7) -0.0020(7) -0.0077(7)

loop_
_atom_type_symbol
_atom_type_description
_atom_type_scat_dispersion_real
_atom_type_scat_dispersion_imag
_atom_type_scat_source
C C 0.0033 0.0016 'International Tables Vol C Tables 4.2.6.8 and 6.1.1.4'
H H 0.0000 0.0000 'International Tables Vol C Tables 4.2.6.8 and 6.1.1.4'
B B 0.0013 0.0007 'International Tables Vol C Tables 4.2.6.8 and 6.1.1.4'
N N 0.0061 0.0033 'International Tables Vol C Tables 4.2.6.8 and 6.1.1.4'

loop_
_geom_angle_atom_site_label_1
_geom_angle_atom_site_label_2
_geom_angle_atom_site_label_3
_geom_angle_site_symmetry_1
_geom_angle_site_symmetry_3
_geom_angle
_geom_angle_publ_flag
C3 N1 C2 . . 118.20(13) ?
C3 N1 B4 . . 124.49(13) ?
C2 N1 B4 . . 117.31(12) ?
C36 N2 C35 . . 118.58(13) ?
C36 N2 B1 . . 123.75(13) ?
C35 N2 B1 . . 117.65(12) ?
C69 N3 C68 . . 118.31(13) ?
C69 N3 B2 . . 123.86(12) ?
C68 N3 B2 . . 117.66(12) ?
C103 N4 C104 . . 118.64(13) ?
C103 N4 B3 . . 124.09(13) ?
C104 N4 B3 . . 117.27(12) ?
C9 N5 C16 . . 120.69(14) ?
C9 N5 C12 . . 119.22(14) ?
C16 N5 C12 . . 117.07(13) ?
C23 N6 C30' . . 126.7(13) ?
C23 N6 C26 . . 121.55(14) ?
C30' N6 C26 . . 111.7(13) ?
C23 N6 C30 . . 118.7(4) ?
C26 N6 C30 . . 119.7(4) ?
C42 N7 C45 . . 119.65(13) ?
C42 N7 C49 . . 119.12(14) ?
C45 N7 C49 . . 115.45(13) ?
C56 N8 C63 . . 120.9(2) ?
C56 N8 C59 . . 120.10(15) ?
C63 N8 C59 . . 114.8(2) ?
C56 N8 C63' . . 117.7(9) ?
C59 N8 C63' . . 122.0(9) ?
C75 N9 C78 . . 121.12(16) ?
C75 N9 C82 . . 123.05(15) ?
C78 N9 C82 . . 115.84(15) ?
C89 N10 C96 . . 116.09(13) ?
C89 N10 C92 . . 115.73(13) ?
C96 N10 C92 . . 114.35(13) ?
C108 N11 C115 . . 116.92(13) ?
C108 N11 C111 . . 118.30(13) ?
C115 N11 C111 . . 114.89(13) ?
C122 N12 C125 . . 123.9(3) ?
C122 N12 C129 . . 120.3(2) ?
C122 N12 C137 . . 118.2(4) ?
C122 N12 C133 . . 117.6(5) ?
C2 C1 C5 . . 114.70(14) ?
C2 C1 B1 . . 123.54(14) ?
C5 C1 B1 . . 121.66(14) ?
N1 C2 C1 . . 125.15(14) ?
N1 C2 H2 . . 117.4 ?
C1 C2 H2 . . 117.4 ?
N1 C3 C4 . . 121.11(15) ?
N1 C3 H3 . . 119.4 ?
C4 C3 H3 . . 119.4 ?
C3 C4 C5 . . 119.81(15) ?
C3 C4 H4 . . 120.1 ?
C5 C4 H4 . . 120.1 ?
C4 C5 C1 . . 121.02(15) ?
C4 C5 H5 . . 119.5 ?
C1 C5 H5 . . 119.5 ?
C7 C6 C11 . . 114.27(14) ?
C7 C6 B1 . . 122.72(14) ?
C11 C6 B1 . . 122.56(14) ?
C8 C7 C6 . . 123.60(15) ?
C8 C7 H7 . . 118.2 ?
C6 C7 H7 . . 118.2 ?
C7 C8 C9 . . 121.25(15) ?
C7 C8 H8 . . 119.4 ?
C9 C8 H8 . . 119.4 ?
N5 C9 C10 . . 122.75(15) ?
N5 C9 C8 . . 121.04(15) ?
C10 C9 C8 . . 116.20(15) ?
C11 C10 C9 . . 121.11(15) ?
C11 C10 H10 . . 119.4 ?
C9 C10 H10 . . 119.4 ?
C10 C11 C6 . . 123.53(15) ?
C10 C11 H11 . . 118.2 ?
C6 C11 H11 . . 118.2 ?
N5 C12 C13 . . 114.39(15) ?
N5 C12 H12A . . 108.7 ?
C13 C12 H12A . . 108.7 ?
N5 C12 H12B . . 108.7 ?
C13 C12 H12B . . 108.7 ?
H12A C12 H12B . . 107.6 ?
C12 C13 C14 . . 111.97(16) ?
C12 C13 H13A . . 109.2 ?
C14 C13 H13A . . 109.2 ?
C12 C13 H13B . . 109.2 ?
C14 C13 H13B . . 109.2 ?
H13A C13 H13B . . 107.9 ?
C13 C14 C15 . . 112.9(2) ?
C13 C14 H14A . . 109.0 ?
C15 C14 H14A . . 109.0 ?
C13 C14 H14B . . 109.0 ?
C15 C14 H14B . . 109.0 ?
H14A C14 H14B . . 107.8 ?
C14 C15 H15A . . 109.5 ?
C14 C15 H15B . . 109.5 ?
H15A C15 H15B . . 109.5 ?
C14 C15 H15C . . 109.5 ?
H15A C15 H15C . . 109.5 ?
H15B C15 H15C . . 109.5 ?
N5 C16 C17 . . 114.49(15) ?
N5 C16 H16A . . 108.6 ?
C17 C16 H16A . . 108.6 ?
N5 C16 H16B . . 108.6 ?
C17 C16 H16B . . 108.6 ?
H16A C16 H16B . . 107.6 ?
C16 C17 C18 . . 111.63(16) ?
C16 C17 H17A . . 109.3 ?
C18 C17 H17A . . 109.3 ?
C16 C17 H17B . . 109.3 ?
C18 C17 H17B . . 109.3 ?
H17A C17 H17B . . 108.0 ?
C19 C18 C17 . . 113.31(19) ?
C19 C18 H18A . . 108.9 ?
C17 C18 H18A . . 108.9 ?
C19 C18 H18B . . 108.9 ?
C17 C18 H18B . . 108.9 ?
H18A C18 H18B . . 107.7 ?
C18 C19 H19A . . 109.5 ?
C18 C19 H19B . . 109.5 ?
H19A C19 H19B . . 109.5 ?
C18 C19 H19C . . 109.5 ?
H19A C19 H19C . . 109.5 ?
H19B C19 H19C . . 109.5 ?
C25 C20 C21 . . 113.62(14) ?
C25 C20 B1 . . 125.25(14) ?
C21 C20 B1 . . 121.09(14) ?
C22 C21 C20 . . 124.36(16) ?
C22 C21 H21 . . 117.8 ?
C20 C21 H21 . . 117.8 ?
C21 C22 C23 . . 120.85(15) ?
C21 C22 H22 . . 119.6 ?
C23 C22 H22 . . 119.6 ?
N6 C23 C24 . . 121.98(15) ?
N6 C23 C22 . . 121.91(15) ?
C24 C23 C22 . . 116.11(15) ?
C25 C24 C23 . . 121.50(16) ?
C25 C24 H24 . . 119.3 ?
C23 C24 H24 . . 119.3 ?
C24 C25 C20 . . 123.54(15) ?
C24 C25 H25 . . 118.2 ?
C20 C25 H25 . . 118.2 ?
N6 C26 C27 . . 114.34(15) ?
N6 C26 H26A . . 108.7 ?
C27 C26 H26A . . 108.7 ?
N6 C26 H26B . . 108.7 ?
C27 C26 H26B . . 108.7 ?
H26A C26 H26B . . 107.6 ?
C26 C27 C28 . . 113.47(15) ?
C26 C27 H27A . . 108.9 ?
C28 C27 H27A . . 108.9 ?
C26 C27 H27B . . 108.9 ?
C28 C27 H27B . . 108.9 ?
H27A C27 H27B . . 107.7 ?
C29 C28 C27 . . 112.82(17) ?
C29 C28 H28A . . 109.0 ?
C27 C28 H28A . . 109.0 ?
C29 C28 H28B . . 109.0 ?
C27 C28 H28B . . 109.0 ?
H28A C28 H28B . . 107.8 ?
C28 C29 H29A . . 109.5 ?
C28 C29 H29B . . 109.5 ?
H29A C29 H29B . . 109.5 ?
C28 C29 H29C . . 109.5 ?
H29A C29 H29C . . 109.5 ?
H29B C29 H29C . . 109.5 ?
N6 C30 C31 . . 114.4(7) ?
N6 C30 H30A . . 108.7 ?
C31 C30 H30A . . 108.7 ?
N6 C30 H30B . . 108.7 ?
C31 C30 H30B . . 108.7 ?
H30A C30 H30B . . 107.6 ?
C32 C31 C30 . . 112.1(5) ?
C32 C31 H31A . . 109.2 ?
C30 C31 H31A . . 109.2 ?
C32 C31 H31B . . 109.2 ?
C30 C31 H31B . . 109.2 ?
H31A C31 H31B . . 107.9 ?
C33 C32 C31 . . 114.0(3) ?
C33 C32 H32A . . 108.7 ?
C31 C32 H32A . . 108.7 ?
C33 C32 H32B . . 108.7 ?
C31 C32 H32B . . 108.7 ?
H32A C32 H32B . . 107.6 ?
C32 C33 H33A . . 109.5 ?
C32 C33 H33B . . 109.5 ?
H33A C33 H33B . . 109.5 ?
C32 C33 H33C . . 109.5 ?
H33A C33 H33C . . 109.5 ?
H33B C33 H33C . . 109.5 ?
N6 C30' C31' . . 118.0(19) ?
N6 C30' H30C . . 107.8 ?
C31' C30' H30C . . 107.8 ?
N6 C30' H30D . . 107.8 ?
C31' C30' H30D . . 107.8 ?
H30C C30' H30D . . 107.1 ?
C32' C31' C30' . . 112.2(13) ?
C32' C31' H31C . . 109.2 ?
C30' C31' H31C . . 109.2 ?
C32' C31' H31D . . 109.2 ?
C30' C31' H31D . . 109.2 ?
H31C C31' H31D . . 107.9 ?
C33' C32' C31' . . 116.3(8) ?
C33' C32' H32C . . 108.2 ?
C31' C32' H32C . . 108.2 ?
C33' C32' H32D . . 108.2 ?
C31' C32' H32D . . 108.2 ?
H32C C32' H32D . . 107.4 ?
C32' C33' H33D . . 109.5 ?
C32' C33' H33E . . 109.5 ?
H33D C33' H33E . . 109.5 ?
C32' C33' H33F . . 109.5 ?
H33D C33' H33F . . 109.5 ?
H33E C33' H33F . . 109.5 ?
C35 C34 C38 . . 115.28(14) ?
C35 C34 B2 . . 122.31(14) ?
C38 C34 B2 . . 122.09(13) ?
N2 C35 C34 . . 124.49(14) ?
N2 C35 H35 . . 117.8 ?
C34 C35 H35 . . 117.8 ?
N2 C36 C37 . . 121.20(14) ?
N2 C36 H36 . . 119.4 ?
C37 C36 H36 . . 119.4 ?
C36 C37 C38 . . 119.28(15) ?
C36 C37 H37 . . 120.4 ?
C38 C37 H37 . . 120.4 ?
C37 C38 C34 . . 121.01(15) ?
C37 C38 H38 . . 119.5 ?
C34 C38 H38 . . 119.5 ?
C44 C39 C40 . . 114.29(14) ?
C44 C39 B2 . . 124.08(13) ?
C40 C39 B2 . . 121.63(13) ?
C41 C40 C39 . . 123.87(14) ?
C41 C40 H40 . . 118.1 ?
C39 C40 H40 . . 118.1 ?
C40 C41 C42 . . 120.69(14) ?
C40 C41 H41 . . 119.7 ?
C42 C41 H41 . . 119.7 ?
N7 C42 C43 . . 120.81(14) ?
N7 C42 C41 . . 122.62(14) ?
C43 C42 C41 . . 116.58(14) ?
C44 C43 C42 . . 121.41(14) ?
C44 C43 H43 . . 119.3 ?
C42 C43 H43 . . 119.3 ?
C43 C44 C39 . . 123.15(14) ?
C43 C44 H44 . . 118.4 ?
C39 C44 H44 . . 118.4 ?
N7 C45 C46 . . 115.03(15) ?
N7 C45 H45A . . 108.5 ?
C46 C45 H45A . . 108.5 ?
N7 C45 H45B . . 108.5 ?
C46 C45 H45B . . 108.5 ?
H45A C45 H45B . . 107.5 ?
C47 C46 C45 . . 113.14(15) ?
C47 C46 H46A . . 109.0 ?
C45 C46 H46A . . 109.0 ?
C47 C46 H46B . . 109.0 ?
C45 C46 H46B . . 109.0 ?
H46A C46 H46B . . 107.8 ?
C48 C47 C46 . . 113.13(17) ?
C48 C47 H47A . . 109.0 ?
C46 C47 H47A . . 109.0 ?
C48 C47 H47B . . 109.0 ?
C46 C47 H47B . . 109.0 ?
H47A C47 H47B . . 107.8 ?
C47 C48 H48A . . 109.5 ?
C47 C48 H48B . . 109.5 ?
H48A C48 H48B . . 109.5 ?
C47 C48 H48C . . 109.5 ?
H48A C48 H48C . . 109.5 ?
H48B C48 H48C . . 109.5 ?
N7 C49 C50 . . 115.54(15) ?
N7 C49 H49A . . 108.4 ?
C50 C49 H49A . . 108.4 ?
N7 C49 H49B . . 108.4 ?
C50 C49 H49B . . 108.4 ?
H49A C49 H49B . . 107.5 ?
C51 C50 C49 . . 110.81(16) ?
C51 C50 H50A . . 109.5 ?
C49 C50 H50A . . 109.5 ?
C51 C50 H50B . . 109.5 ?
C49 C50 H50B . . 109.5 ?
H50A C50 H50B . . 108.1 ?
C52 C51 C50 . . 114.71(19) ?
C52 C51 H51A . . 108.6 ?
C50 C51 H51A . . 108.6 ?
C52 C51 H51B . . 108.6 ?
C50 C51 H51B . . 108.6 ?
H51A C51 H51B . . 107.6 ?
C51 C52 H52A . . 109.5 ?
C51 C52 H52B . . 109.5 ?
H52A C52 H52B . . 109.5 ?
C51 C52 H52C . . 109.5 ?
H52A C52 H52C . . 109.5 ?
H52B C52 H52C . . 109.5 ?
C54 C53 C58 . . 114.34(14) ?
C54 C53 B2 . . 124.92(14) ?
C58 C53 B2 . . 120.26(14) ?
C55 C54 C53 . . 123.33(15) ?
C55 C54 H54 . . 118.3 ?
C53 C54 H54 . . 118.3 ?
C54 C55 C56 . . 121.11(15) ?
C54 C55 H55 . . 119.4 ?
C56 C55 H55 . . 119.4 ?
N8 C56 C55 . . 122.14(15) ?
N8 C56 C57 . . 121.29(15) ?
C55 C56 C57 . . 116.57(14) ?
C58 C57 C56 . . 120.79(15) ?
C58 C57 H57 . . 119.6 ?
C56 C57 H57 . . 119.6 ?
C57 C58 C53 . . 123.71(15) ?
C57 C58 H58 . . 118.1 ?
C53 C58 H58 . . 118.1 ?
N8 C59 C60 . . 113.87(16) ?
N8 C59 H59A . . 108.8 ?
C60 C59 H59A . . 108.8 ?
N8 C59 H59B . . 108.8 ?
C60 C59 H59B . . 108.8 ?
H59A C59 H59B . . 107.7 ?
C59 C60 C61 . . 113.38(16) ?
C59 C60 H60A . . 108.9 ?
C61 C60 H60A . . 108.9 ?
C59 C60 H60B . . 108.9 ?
C61 C60 H60B . . 108.9 ?
H60A C60 H60B . . 107.7 ?
C62 C61 C60 . . 112.71(18) ?
C62 C61 H61A . . 109.0 ?
C60 C61 H61A . . 109.0 ?
C62 C61 H61B . . 109.0 ?
C60 C61 H61B . . 109.0 ?
H61A C61 H61B . . 107.8 ?
C61 C62 H62A . . 109.5 ?
C61 C62 H62B . . 109.5 ?
H62A C62 H62B . . 109.5 ?
C61 C62 H62C . . 109.5 ?
H62A C62 H62C . . 109.5 ?
H62B C62 H62C . . 109.5 ?
N8 C63 C64 . . 112.7(2) ?
N8 C63 H63A . . 109.1 ?
C64 C63 H63A . . 109.1 ?
N8 C63 H63B . . 109.1 ?
C64 C63 H63B . . 109.1 ?
H63A C63 H63B . . 107.8 ?
C65 C64 C63 . . 113.8(2) ?
C65 C64 H64A . . 108.8 ?
C63 C64 H64A . . 108.8 ?
C65 C64 H64B . . 108.8 ?
C63 C64 H64B . . 108.8 ?
H64A C64 H64B . . 107.7 ?
C64 C65 C66 . . 112.7(2) ?
C64 C65 H65A . . 109.1 ?
C66 C65 H65A . . 109.1 ?
C64 C65 H65B . . 109.1 ?
C66 C65 H65B . . 109.1 ?
H65A C65 H65B . . 107.8 ?
C65 C66 H66A . . 109.5 ?
C65 C66 H66B . . 109.5 ?
H66A C66 H66B . . 109.5 ?
C65 C66 H66C . . 109.5 ?
H66A C66 H66C . . 109.5 ?
H66B C66 H66C . . 109.5 ?
N8 C63' C64' . . 117.9(12) ?
N8 C63' H63C . . 107.8 ?
C64' C63' H63C . . 107.8 ?
N8 C63' H63D . . 107.8 ?
C64' C63' H63D . . 107.8 ?
H63C C63' H63D . . 107.2 ?
C65' C64' C63' . . 116.0(11) ?
C65' C64' H64C . . 108.3 ?
C63' C64' H64C . . 108.3 ?
C65' C64' H64D . . 108.3 ?
C63' C64' H64D . . 108.3 ?
H64C C64' H64D . . 107.4 ?
C64' C65' C66' . . 114.2(11) ?
C64' C65' H65C . . 108.7 ?
C66' C65' H65C . . 108.7 ?
C64' C65' H65D . . 108.7 ?
C66' C65' H65D . . 108.7 ?
H65C C65' H65D . . 107.6 ?
C65' C66' H66D . . 109.5 ?
C65' C66' H66E . . 109.5 ?
H66D C66' H66E . . 109.5 ?
C65' C66' H66F . . 109.5 ?
H66D C66' H66F . . 109.5 ?
H66E C66' H66F . . 109.5 ?
C68 C67 C71 . . 114.97(14) ?
C68 C67 B3 . . 123.77(13) ?
C71 C67 B3 . . 121.04(13) ?
N3 C68 C67 . . 124.74(14) ?
N3 C68 H68 . . 117.6 ?
C67 C68 H68 . . 117.6 ?
N3 C69 C70 . . 121.35(14) ?
N3 C69 H69 . . 119.3 ?
C70 C69 H69 . . 119.3 ?
C69 C70 C71 . . 119.46(15) ?
C69 C70 H70 . . 120.3 ?
C71 C70 H70 . . 120.3 ?
C70 C71 C67 . . 121.10(15) ?
C70 C71 H71 . . 119.5 ?
C67 C71 H71 . . 119.5 ?
C73 C72 C77 . . 113.74(14) ?
C73 C72 B3 . . 125.08(14) ?
C77 C72 B3 . . 120.85(13) ?
C74 C73 C72 . . 123.42(15) ?
C74 C73 H73 . . 118.3 ?
C72 C73 H73 . . 118.3 ?
C73 C74 C75 . . 121.48(15) ?
C73 C74 H74 . . 119.3 ?
C75 C74 H74 . . 119.3 ?
N9 C75 C76 . . 121.96(16) ?
N9 C75 C74 . . 121.76(16) ?
C76 C75 C74 . . 116.28(15) ?
C77 C76 C75 . . 120.85(15) ?
C77 C76 H76 . . 119.6 ?
C75 C76 H76 . . 119.6 ?
C76 C77 C72 . . 124.14(15) ?
C76 C77 H77 . . 117.9 ?
C72 C77 H77 . . 117.9 ?
N9 C78 C79 . . 113.40(19) ?
N9 C78 H78A . . 108.9 ?
C79 C78 H78A . . 108.9 ?
N9 C78 H78B . . 108.9 ?
C79 C78 H78B . . 108.9 ?
H78A C78 H78B . . 107.7 ?
C78 C79 C80 . . 111.33(19) ?
C78 C79 H79A . . 109.4 ?
C80 C79 H79A . . 109.4 ?
C78 C79 H79B . . 109.4 ?
C80 C79 H79B . . 109.4 ?
H79A C79 H79B . . 108.0 ?
C81 C80 C79 . . 113.2(2) ?
C81 C80 H80A . . 108.9 ?
C79 C80 H80A . . 108.9 ?
C81 C80 H80B . . 108.9 ?
C79 C80 H80B . . 108.9 ?
H80A C80 H80B . . 107.8 ?
C80 C81 H81A . . 109.5 ?
C80 C81 H81B . . 109.5 ?
H81A C81 H81B . . 109.5 ?
C80 C81 H81C . . 109.5 ?
H81A C81 H81C . . 109.5 ?
H81B C81 H81C . . 109.5 ?
N9 C82 C83 . . 112.73(17) ?
N9 C82 H82A . . 109.0 ?
C83 C82 H82A . . 109.0 ?
N9 C82 H82B . . 109.0 ?
C83 C82 H82B . . 109.0 ?
H82A C82 H82B . . 107.8 ?
C84 C83 C82 . . 113.53(17) ?
C84 C83 H83A . . 108.9 ?
C82 C83 H83A . . 108.9 ?
C84 C83 H83B . . 108.9 ?
C82 C83 H83B . . 108.9 ?
H83A C83 H83B . . 107.7 ?
C85 C84 C83 . . 112.66(18) ?
C85 C84 H84A . . 109.1 ?
C83 C84 H84A . . 109.1 ?
C85 C84 H84B . . 109.1 ?
C83 C84 H84B . . 109.1 ?
H84A C84 H84B . . 107.8 ?
C84 C85 H85A . . 109.5 ?
C84 C85 H85B . . 109.5 ?
H85A C85 H85B . . 109.5 ?
C84 C85 H85C . . 109.5 ?
H85A C85 H85C . . 109.5 ?
H85B C85 H85C . . 109.5 ?
C91 C86 C87 . . 114.62(14) ?
C91 C86 B3 . . 121.40(14) ?
C87 C86 B3 . . 123.97(14) ?
C88 C87 C86 . . 122.98(15) ?
C88 C87 H87 . . 118.5 ?
C86 C87 H87 . . 118.5 ?
C87 C88 C89 . . 121.29(15) ?
C87 C88 H88 . . 119.4 ?
C89 C88 H88 . . 119.4 ?
C90 C89 C88 . . 116.90(14) ?
C90 C89 N10 . . 122.51(15) ?
C88 C89 N10 . . 120.53(14) ?
C91 C90 C89 . . 120.76(15) ?
C91 C90 H90 . . 119.6 ?
C89 C90 H90 . . 119.6 ?
C90 C91 C86 . . 123.44(15) ?
C90 C91 H91 . . 118.3 ?
C86 C91 H91 . . 118.3 ?
N10 C92 C93 . . 114.61(14) ?
N10 C92 H92A . . 108.6 ?
C93 C92 H92A . . 108.6 ?
N10 C92 H92B . . 108.6 ?
C93 C92 H92B . . 108.6 ?
H92A C92 H92B . . 107.6 ?
C94 C93 C92 . . 112.09(15) ?
C94 C93 H93A . . 109.2 ?
C92 C93 H93A . . 109.2 ?
C94 C93 H93B . . 109.2 ?
C92 C93 H93B . . 109.2 ?
H93A C93 H93B . . 107.9 ?
C93 C94 C95 . . 113.53(17) ?
C93 C94 H94A . . 108.9 ?
C95 C94 H94A . . 108.9 ?
C93 C94 H94B . . 108.9 ?
C95 C94 H94B . . 108.9 ?
H94A C94 H94B . . 107.7 ?
C94 C95 H95A . . 109.5 ?
C94 C95 H95B . . 109.5 ?
H95A C95 H95B . . 109.5 ?
C94 C95 H95C . . 109.5 ?
H95A C95 H95C . . 109.5 ?
H95B C95 H95C . . 109.5 ?
N10 C96 C97 . . 113.51(16) ?
N10 C96 H96A . . 108.9 ?
C97 C96 H96A . . 108.9 ?
N10 C96 H96B . . 108.9 ?
C97 C96 H96B . . 108.9 ?
H96A C96 H96B . . 107.7 ?
C98 C97 C96 . . 111.66(18) ?
C98 C97 H97A . . 109.3 ?
C96 C97 H97A . . 109.3 ?
C98 C97 H97B . . 109.3 ?
C96 C97 H97B . . 109.3 ?
H97A C97 H97B . . 107.9 ?
C99 C98 C97 . . 120.6(5) ?
C97 C98 C99' . . 101.1(5) ?
C99 C98 H98A . . 107.2 ?
C97 C98 H98A . . 107.2 ?
C99 C98 H98B . . 107.2 ?
C97 C98 H98B . . 107.2 ?
H98A C98 H98B . . 106.8 ?
C97 C98 H98C . . 111.6 ?
C99' C98 H98C . . 111.6 ?
C97 C98 H98D . . 111.6 ?
C99' C98 H98D . . 111.6 ?
H98C C98 H98D . . 109.4 ?
C98 C99 H99A . . 109.5 ?
C98 C99 H99B . . 109.5 ?
H99A C99 H99B . . 109.5 ?
C98 C99 H99C . . 109.5 ?
H99A C99 H99C . . 109.5 ?
H99B C99 H99C . . 109.5 ?
C98 C99' H99D . . 109.5 ?
C98 C99' H99E . . 109.5 ?
H99D C99' H99E . . 109.5 ?
C98 C99' H99F . . 109.5 ?
H99D C99' H99F . . 109.5 ?
H99E C99' H99F . . 109.5 ?
C104 C100 C101 . . 114.80(14) ?
C104 C100 B4 . . 124.32(14) ?
C101 C100 B4 . . 120.61(14) ?
C102 C101 C100 . . 121.17(15) ?
C102 C101 H101 . . 119.4 ?
C100 C101 H101 . . 119.4 ?
C101 C102 C103 . . 119.51(15) ?
C101 C102 H102 . . 120.2 ?
C103 C102 H102 . . 120.2 ?
N4 C103 C102 . . 120.91(15) ?
N4 C103 H103 . . 119.5 ?
C102 C103 H103 . . 119.5 ?
N4 C104 C100 . . 124.83(14) ?
N4 C104 H104 . . 117.6 ?
C100 C104 H104 . . 117.6 ?
C106 C105 C110 . . 114.09(14) ?
C106 C105 B4 . . 125.62(14) ?
C110 C105 B4 . . 120.06(14) ?
C107 C106 C105 . . 123.19(15) ?
C107 C106 H106 . . 118.4 ?
C105 C106 H106 . . 118.4 ?
C106 C107 C108 . . 121.37(15) ?
C106 C107 H107 . . 119.3 ?
C108 C107 H107 . . 119.3 ?
C109 C108 C107 . . 116.29(14) ?
C109 C108 N11 . . 121.73(14) ?
C107 C108 N11 . . 121.91(14) ?
C110 C109 C108 . . 121.26(15) ?
C110 C109 H109 . . 119.4 ?
C108 C109 H109 . . 119.4 ?
C109 C110 C105 . . 123.79(15) ?
C109 C110 H110 . . 118.1 ?
C105 C110 H110 . . 118.1 ?
N11 C111 C112 . . 115.47(14) ?
N11 C111 H11A . . 108.4 ?
C112 C111 H11A . . 108.4 ?
N11 C111 H11B . . 108.4 ?
C112 C111 H11B . . 108.4 ?
H11A C111 H11B . . 107.5 ?
C113 C112 C111 . . 111.75(14) ?
C113 C112 H11C . . 109.3 ?
C111 C112 H11C . . 109.3 ?
C113 C112 H11D . . 109.3 ?
C111 C112 H11D . . 109.3 ?
H11C C112 H11D . . 107.9 ?
C114 C113 C112 . . 113.65(16) ?
C114 C113 H11E . . 108.8 ?
C112 C113 H11E . . 108.8 ?
C114 C113 H11F . . 108.8 ?
C112 C113 H11F . . 108.8 ?
H11E C113 H11F . . 107.7 ?
C113 C114 H11G . . 109.5 ?
C113 C114 H11H . . 109.5 ?
H11G C114 H11H . . 109.5 ?
C113 C114 H11I . . 109.5 ?
H11G C114 H11I . . 109.5 ?
H11H C114 H11I . . 109.5 ?
N11 C115 C116 . . 114.11(13) ?
N11 C115 H11J . . 108.7 ?
C116 C115 H11J . . 108.7 ?
N11 C115 H11K . . 108.7 ?
C116 C115 H11K . . 108.7 ?
H11J C115 H11K . . 107.6 ?
C117 C116 C115 . . 112.49(14) ?
C117 C116 H11L . . 109.1 ?
C115 C116 H11L . . 109.1 ?
C117 C116 H11M . . 109.1 ?
C115 C116 H11M . . 109.1 ?
H11L C116 H11M . . 107.8 ?
C116 C117 C118 . . 112.59(16) ?
C116 C117 H11N . . 109.1 ?
C118 C117 H11N . . 109.1 ?
C116 C117 H11O . . 109.1 ?
C118 C117 H11O . . 109.1 ?
H11N C117 H11O . . 107.8 ?
C117 C118 H11P . . 109.5 ?
C117 C118 H11Q . . 109.5 ?
H11P C118 H11Q . . 109.5 ?
C117 C118 H11R . . 109.5 ?
H11P C118 H11R . . 109.5 ?
H11Q C118 H11R . . 109.5 ?
C124 C119 C120 . . 114.23(14) ?
C124 C119 B4 . . 123.19(14) ?
C120 C119 B4 . . 122.10(14) ?
C121 C120 C119 . . 123.28(16) ?
C121 C120 H120 . . 118.4 ?
C119 C120 H120 . . 118.4 ?
C120 C121 C122 . . 121.25(16) ?
C120 C121 H121 . . 119.4 ?
C122 C121 H121 . . 119.4 ?
N12 C122 C123 . . 121.49(17) ?
N12 C122 C121 . . 121.96(17) ?
C123 C122 C121 . . 116.54(16) ?
C124 C123 C122 . . 121.23(17) ?
C124 C123 H123 . . 119.4 ?
C122 C123 H123 . . 119.4 ?
C123 C124 C119 . . 123.44(16) ?
C123 C124 H124 . . 118.3 ?
C119 C124 H124 . . 118.3 ?
N12 C125 C126 . . 112.1(4) ?
N12 C125 H12C . . 109.2 ?
C126 C125 H12C . . 109.2 ?
N12 C125 H12D . . 109.2 ?
C126 C125 H12D . . 109.2 ?
H12C C125 H12D . . 107.9 ?
C127 C126 C125 . . 112.4(4) ?
C127 C126 H12E . . 109.1 ?
C125 C126 H12E . . 109.1 ?
C127 C126 H12F . . 109.1 ?
C125 C126 H12F . . 109.1 ?
H12E C126 H12F . . 107.9 ?
C128 C127 C126 . . 112.5(4) ?
C128 C127 H12G . . 109.1 ?
C126 C127 H12G . . 109.1 ?
C128 C127 H12H . . 109.1 ?
C126 C127 H12H . . 109.1 ?
H12G C127 H12H . . 107.8 ?
C127 C128 H12I . . 109.5 ?
C127 C128 H12J . . 109.5 ?
H12I C128 H12J . . 109.5 ?
C127 C128 H12K . . 109.5 ?
H12I C128 H12K . . 109.5 ?
H12J C128 H12K . . 109.5 ?
N12 C129 C130 . . 106.0(3) ?
N12 C129 H12L . . 110.5 ?
C130 C129 H12L . . 110.5 ?
N12 C129 H12M . . 110.5 ?
C130 C129 H12M . . 110.5 ?
H12L C129 H12M . . 108.7 ?
C131 C130 C129 . . 114.9(4) ?
C131 C130 H13C . . 108.5 ?
C129 C130 H13C . . 108.5 ?
C131 C130 H13D . . 108.5 ?
C129 C130 H13D . . 108.5 ?
H13C C130 H13D . . 107.5 ?
C130 C131 C132 . . 116.1(4) ?
C130 C131 H13E . . 108.3 ?
C132 C131 H13E . . 108.3 ?
C130 C131 H13F . . 108.2 ?
C132 C131 H13F . . 108.2 ?
H13E C131 H13F . . 107.4 ?
C131 C132 H13G . . 109.5 ?
C131 C132 H13H . . 109.5 ?
H13G C132 H13H . . 109.5 ?
C131 C132 H13I . . 109.5 ?
H13G C132 H13I . . 109.5 ?
H13H C132 H13I . . 109.5 ?
N12 C133 C134 . . 114.3(8) ?
N12 C133 H13J . . 108.7 ?
C134 C133 H13J . . 108.7 ?
N12 C133 H13K . . 108.7 ?
C134 C133 H13K . . 108.7 ?
H13J C133 H13K . . 107.6 ?
C135 C134 C133 . . 111.3(7) ?
C135 C134 H13L . . 109.4 ?
C133 C134 H13L . . 109.4 ?
C135 C134 H13M . . 109.4 ?
C133 C134 H13M . . 109.4 ?
H13L C134 H13M . . 108.0 ?
C136 C135 C134 . . 114.7(7) ?
C136 C135 H13N . . 108.6 ?
C134 C135 H13N . . 108.6 ?
C136 C135 H13O . . 108.6 ?
C134 C135 H13O . . 108.6 ?
H13N C135 H13O . . 107.6 ?
C135 C136 H13P . . 109.5 ?
C135 C136 H13Q . . 109.5 ?
H13P C136 H13Q . . 109.5 ?
C135 C136 H13R . . 109.5 ?
H13P C136 H13R . . 109.5 ?
H13Q C136 H13R . . 109.5 ?
C138 C137 N12 . . 101.7(7) ?
C138 C137 H13S . . 111.4 ?
N12 C137 H13S . . 111.4 ?
C138 C137 H13T . . 111.4 ?
N12 C137 H13T . . 111.4 ?
H13S C137 H13T . . 109.3 ?
C139 C138 C137 . . 113.9(8) ?
C139 C138 H13U . . 108.8 ?
C137 C138 H13U . . 108.8 ?
C139 C138 H13V . . 108.8 ?
C137 C138 H13V . . 108.8 ?
H13U C138 H13V . . 107.7 ?
C140 C139 C138 . . 109.3(10) ?
C140 C139 H13W . . 109.8 ?
C138 C139 H13W . . 109.8 ?
C140 C139 H13X . . 109.8 ?
C138 C139 H13X . . 109.8 ?
H13W C139 H13X . . 108.3 ?
C139 C140 H14C . . 109.5 ?
C139 C140 H14D . . 109.5 ?
H14C C140 H14D . . 109.5 ?
C139 C140 H14E . . 109.5 ?
H14C C140 H14E . . 109.5 ?
H14D C140 H14E . . 109.5 ?
C6 B1 C20 . . 114.39(13) ?
C6 B1 C1 . . 110.66(13) ?
C20 B1 C1 . . 113.97(13) ?
C6 B1 N2 . . 106.11(12) ?
C20 B1 N2 . . 105.77(12) ?
C1 B1 N2 . . 105.05(12) ?
C53 B2 C39 . . 116.24(13) ?
C53 B2 C34 . . 113.96(13) ?
C39 B2 C34 . . 108.22(12) ?
C53 B2 N3 . . 104.57(12) ?
C39 B2 N3 . . 108.50(12) ?
C34 B2 N3 . . 104.52(12) ?
C86 B3 C67 . . 108.43(12) ?
C86 B3 C72 . . 116.22(13) ?
C67 B3 C72 . . 113.51(13) ?
C86 B3 N4 . . 109.12(12) ?
C67 B3 N4 . . 105.00(12) ?
C72 B3 N4 . . 103.82(12) ?
C119 B4 C105 . . 117.55(13) ?
C119 B4 C100 . . 112.16(13) ?
C105 B4 C100 . . 106.33(13) ?
C119 B4 N1 . . 103.71(12) ?
C105 B4 N1 . . 110.34(12) ?
C100 B4 N1 . . 106.25(12) ?

loop_
_geom_bond_atom_site_label_1
_geom_bond_atom_site_label_2
_geom_bond_site_symmetry_2
_geom_bond_distance
_geom_bond_publ_flag
N1 C3 . 1.342(2) ?
N1 C2 . 1.359(2) ?
N1 B4 . 1.662(2) ?
N2 C36 . 1.339(2) ?
N2 C35 . 1.3541(19) ?
N2 B1 . 1.656(2) ?
N3 C69 . 1.342(2) ?
N3 C68 . 1.3568(19) ?
N3 B2 . 1.658(2) ?
N4 C103 . 1.339(2) ?
N4 C104 . 1.3553(19) ?
N4 B3 . 1.643(2) ?
N5 C9 . 1.388(2) ?
N5 C16 . 1.457(2) ?
N5 C12 . 1.458(2) ?
N6 C23 . 1.390(2) ?
N6 C30' . 1.44(3) ?
N6 C26 . 1.461(2) ?
N6 C30 . 1.464(10) ?
N7 C42 . 1.395(2) ?
N7 C45 . 1.457(2) ?
N7 C49 . 1.465(2) ?
N8 C56 . 1.395(2) ?
N8 C63 . 1.443(4) ?
N8 C59 . 1.462(2) ?
N8 C63' . 1.49(2) ?
N9 C75 . 1.391(2) ?
N9 C78 . 1.447(2) ?
N9 C82 . 1.449(2) ?
N10 C89 . 1.420(2) ?
N10 C96 . 1.461(2) ?
N10 C92 . 1.471(2) ?
N11 C108 . 1.412(2) ?
N11 C115 . 1.466(2) ?
N11 C111 . 1.471(2) ?
N12 C122 . 1.394(2) ?
N12 C125 . 1.412(7) ?
N12 C129 . 1.456(4) ?
N12 C137 . 1.520(11) ?
N12 C133 . 1.540(13) ?
C1 C2 . 1.387(2) ?
C1 C5 . 1.405(2) ?
C1 B1 . 1.633(2) ?
C2 H2 . 0.9500 ?
C3 C4 . 1.380(2) ?
C3 H3 . 0.9500 ?
C4 C5 . 1.382(2) ?
C4 H4 . 0.9500 ?
C5 H5 . 0.9500 ?
C6 C7 . 1.396(2) ?
C6 C11 . 1.403(2) ?
C6 B1 . 1.620(2) ?
C7 C8 . 1.387(2) ?
C7 H7 . 0.9500 ?
C8 C9 . 1.405(2) ?
C8 H8 . 0.9500 ?
C9 C10 . 1.404(2) ?
C10 C11 . 1.388(2) ?
C10 H10 . 0.9500 ?
C11 H11 . 0.9500 ?
C12 C13 . 1.518(3) ?
C12 H12A . 0.9900 ?
C12 H12B . 0.9900 ?
C13 C14 . 1.519(3) ?
C13 H13A . 0.9900 ?
C13 H13B . 0.9900 ?
C14 C15 . 1.519(3) ?
C14 H14A . 0.9900 ?
C14 H14B . 0.9900 ?
C15 H15A . 0.9800 ?
C15 H15B . 0.9800 ?
C15 H15C . 0.9800 ?
C16 C17 . 1.516(2) ?
C16 H16A . 0.9900 ?
C16 H16B . 0.9900 ?
C17 C18 . 1.518(3) ?
C17 H17A . 0.9900 ?
C17 H17B . 0.9900 ?
C18 C19 . 1.505(3) ?
C18 H18A . 0.9900 ?
C18 H18B . 0.9900 ?
C19 H19A . 0.9800 ?
C19 H19B . 0.9800 ?
C19 H19C . 0.9800 ?
C20 C25 . 1.398(2) ?
C20 C21 . 1.406(2) ?
C20 B1 . 1.629(2) ?
C21 C22 . 1.384(2) ?
C21 H21 . 0.9500 ?
C22 C23 . 1.407(2) ?
C22 H22 . 0.9500 ?
C23 C24 . 1.403(2) ?
C24 C25 . 1.393(2) ?
C24 H24 . 0.9500 ?
C25 H25 . 0.9500 ?
C26 C27 . 1.525(2) ?
C26 H26A . 0.9900 ?
C26 H26B . 0.9900 ?
C27 C28 . 1.530(3) ?
C27 H27A . 0.9900 ?
C27 H27B . 0.9900 ?
C28 C29 . 1.515(3) ?
C28 H28A . 0.9900 ?
C28 H28B . 0.9900 ?
C29 H29A . 0.9800 ?
C29 H29B . 0.9800 ?
C29 H29C . 0.9800 ?
C30 C31 . 1.530(5) ?
C30 H30A . 0.9900 ?
C30 H30B . 0.9900 ?
C31 C32 . 1.525(4) ?
C31 H31A . 0.9900 ?
C31 H31B . 0.9900 ?
C32 C33 . 1.514(4) ?
C32 H32A . 0.9900 ?
C32 H32B . 0.9900 ?
C33 H33A . 0.9800 ?
C33 H33B . 0.9800 ?
C33 H33C . 0.9800 ?
C30' C31' . 1.515(14) ?
C30' H30C . 0.9900 ?
C30' H30D . 0.9900 ?
C31' C32' . 1.512(11) ?
C31' H31C . 0.9900 ?
C31' H31D . 0.9900 ?
C32' C33' . 1.493(11) ?
C32' H32C . 0.9900 ?
C32' H32D . 0.9900 ?
C33' H33D . 0.9800 ?
C33' H33E . 0.9800 ?
C33' H33F . 0.9800 ?
C34 C35 . 1.386(2) ?
C34 C38 . 1.398(2) ?
C34 B2 . 1.628(2) ?
C35 H35 . 0.9500 ?
C36 C37 . 1.383(2) ?
C36 H36 . 0.9500 ?
C37 C38 . 1.383(2) ?
C37 H37 . 0.9500 ?
C38 H38 . 0.9500 ?
C39 C44 . 1.396(2) ?
C39 C40 . 1.404(2) ?
C39 B2 . 1.623(2) ?
C40 C41 . 1.385(2) ?
C40 H40 . 0.9500 ?
C41 C42 . 1.402(2) ?
C41 H41 . 0.9500 ?
C42 C43 . 1.400(2) ?
C43 C44 . 1.390(2) ?
C43 H43 . 0.9500 ?
C44 H44 . 0.9500 ?
C45 C46 . 1.526(2) ?
C45 H45A . 0.9900 ?
C45 H45B . 0.9900 ?
C46 C47 . 1.518(2) ?
C46 H46A . 0.9900 ?
C46 H46B . 0.9900 ?
C47 C48 . 1.516(3) ?
C47 H47A . 0.9900 ?
C47 H47B . 0.9900 ?
C48 H48A . 0.9800 ?
C48 H48B . 0.9800 ?
C48 H48C . 0.9800 ?
C49 C50 . 1.520(2) ?
C49 H49A . 0.9900 ?
C49 H49B . 0.9900 ?
C50 C51 . 1.516(3) ?
C50 H50A . 0.9900 ?
C50 H50B . 0.9900 ?
C51 C52 . 1.508(3) ?
C51 H51A . 0.9900 ?
C51 H51B . 0.9900 ?
C52 H52A . 0.9800 ?
C52 H52B . 0.9800 ?
C52 H52C . 0.9800 ?
C53 C54 . 1.397(2) ?
C53 C58 . 1.401(2) ?
C53 B2 . 1.619(2) ?
C54 C55 . 1.390(2) ?
C54 H54 . 0.9500 ?
C55 C56 . 1.400(2) ?
C55 H55 . 0.9500 ?
C56 C57 . 1.404(2) ?
C57 C58 . 1.385(2) ?
C57 H57 . 0.9500 ?
C58 H58 . 0.9500 ?
C59 C60 . 1.511(3) ?
C59 H59A . 0.9900 ?
C59 H59B . 0.9900 ?
C60 C61 . 1.516(3) ?
C60 H60A . 0.9900 ?
C60 H60B . 0.9900 ?
C61 C62 . 1.512(3) ?
C61 H61A . 0.9900 ?
C61 H61B . 0.9900 ?
C62 H62A . 0.9800 ?
C62 H62B . 0.9800 ?
C62 H62C . 0.9800 ?
C63 C64 . 1.540(4) ?
C63 H63A . 0.9900 ?
C63 H63B . 0.9900 ?
C64 C65 . 1.517(3) ?
C64 H64A . 0.9900 ?
C64 H64B . 0.9900 ?
C65 C66 . 1.517(4) ?
C65 H65A . 0.9900 ?
C65 H65B . 0.9900 ?
C66 H66A . 0.9800 ?
C66 H66B . 0.9800 ?
C66 H66C . 0.9800 ?
C63' C64' . 1.523(14) ?
C63' H63C . 0.9900 ?
C63' H63D . 0.9900 ?
C64' C65' . 1.490(12) ?
C64' H64C . 0.9900 ?
C64' H64D . 0.9900 ?
C65' C66' . 1.515(14) ?
C65' H65C . 0.9900 ?
C65' H65D . 0.9900 ?
C66' H66D . 0.9800 ?
C66' H66E . 0.9800 ?
C66' H66F . 0.9800 ?
C67 C68 . 1.387(2) ?
C67 C71 . 1.403(2) ?
C67 B3 . 1.628(2) ?
C68 H68 . 0.9500 ?
C69 C70 . 1.379(2) ?
C69 H69 . 0.9500 ?
C70 C71 . 1.381(2) ?
C70 H70 . 0.9500 ?
C71 H71 . 0.9500 ?
C72 C73 . 1.397(2) ?
C72 C77 . 1.404(2) ?
C72 B3 . 1.633(2) ?
C73 C74 . 1.391(2) ?
C73 H73 . 0.9500 ?
C74 C75 . 1.401(2) ?
C74 H74 . 0.9500 ?
C75 C76 . 1.399(2) ?
C76 C77 . 1.387(2) ?
C76 H76 . 0.9500 ?
C77 H77 . 0.9500 ?
C78 C79 . 1.498(3) ?
C78 H78A . 0.9900 ?
C78 H78B . 0.9900 ?
C79 C80 . 1.533(3) ?
C79 H79A . 0.9900 ?
C79 H79B . 0.9900 ?
C80 C81 . 1.485(3) ?
C80 H80A . 0.9900 ?
C80 H80B . 0.9900 ?
C81 H81A . 0.9800 ?
C81 H81B . 0.9800 ?
C81 H81C . 0.9800 ?
C82 C83 . 1.530(3) ?
C82 H82A . 0.9900 ?
C82 H82B . 0.9900 ?
C83 C84 . 1.524(3) ?
C83 H83A . 0.9900 ?
C83 H83B . 0.9900 ?
C84 C85 . 1.512(3) ?
C84 H84A . 0.9900 ?
C84 H84B . 0.9900 ?
C85 H85A . 0.9800 ?
C85 H85B . 0.9800 ?
C85 H85C . 0.9800 ?
C86 C91 . 1.398(2) ?
C86 C87 . 1.405(2) ?
C86 B3 . 1.622(2) ?
C87 C88 . 1.386(2) ?
C87 H87 . 0.9500 ?
C88 C89 . 1.402(2) ?
C88 H88 . 0.9500 ?
C89 C90 . 1.396(2) ?
C90 C91 . 1.394(2) ?
C90 H90 . 0.9500 ?
C91 H91 . 0.9500 ?
C92 C93 . 1.522(2) ?
C92 H92A . 0.9900 ?
C92 H92B . 0.9900 ?
C93 C94 . 1.514(3) ?
C93 H93A . 0.9900 ?
C93 H93B . 0.9900 ?
C94 C95 . 1.516(3) ?
C94 H94A . 0.9900 ?
C94 H94B . 0.9900 ?
C95 H95A . 0.9800 ?
C95 H95B . 0.9800 ?
C95 H95C . 0.9800 ?
C96 C97 . 1.521(2) ?
C96 H96A . 0.9900 ?
C96 H96B . 0.9900 ?
C97 C98 . 1.511(3) ?
C97 H97A . 0.9900 ?
C97 H97B . 0.9900 ?
C98 C99 . 1.453(8) ?
C98 C99' . 1.689(14) ?
C98 H98A . 0.9900 ?
C98 H98B . 0.9900 ?
C98 H98C . 0.9900 ?
C98 H98D . 0.9900 ?
C99 H99A . 0.9800 ?
C99 H99B . 0.9800 ?
C99 H99C . 0.9800 ?
C99' H99D . 0.9800 ?
C99' H99E . 0.9800 ?
C99' H99F . 0.9800 ?
C100 C104 . 1.382(2) ?
C100 C101 . 1.405(2) ?
C100 B4 . 1.629(2) ?
C101 C102 . 1.379(2) ?
C101 H101 . 0.9500 ?
C102 C103 . 1.383(2) ?
C102 H102 . 0.9500 ?
C103 H103 . 0.9500 ?
C104 H104 . 0.9500 ?
C105 C106 . 1.402(2) ?
C105 C110 . 1.407(2) ?
C105 B4 . 1.626(2) ?
C106 C107 . 1.395(2) ?
C106 H106 . 0.9500 ?
C107 C108 . 1.405(2) ?
C107 H107 . 0.9500 ?
C108 C109 . 1.401(2) ?
C109 C110 . 1.385(2) ?
C109 H109 . 0.9500 ?
C110 H110 . 0.9500 ?
C111 C112 . 1.531(2) ?
C111 H11A . 0.9900 ?
C111 H11B . 0.9900 ?
C112 C113 . 1.524(2) ?
C112 H11C . 0.9900 ?
C112 H11D . 0.9900 ?
C113 C114 . 1.523(3) ?
C113 H11E . 0.9900 ?
C113 H11F . 0.9900 ?
C114 H11G . 0.9800 ?
C114 H11H . 0.9800 ?
C114 H11I . 0.9800 ?
C115 C116 . 1.521(2) ?
C115 H11J . 0.9900 ?
C115 H11K . 0.9900 ?
C116 C117 . 1.516(2) ?
C116 H11L . 0.9900 ?
C116 H11M . 0.9900 ?
C117 C118 . 1.522(3) ?
C117 H11N . 0.9900 ?
C117 H11O . 0.9900 ?
C118 H11P . 0.9800 ?
C118 H11Q . 0.9800 ?
C118 H11R . 0.9800 ?
C119 C124 . 1.399(2) ?
C119 C120 . 1.403(2) ?
C119 B4 . 1.624(2) ?
C120 C121 . 1.387(2) ?
C120 H120 . 0.9500 ?
C121 C122 . 1.397(3) ?
C121 H121 . 0.9500 ?
C122 C123 . 1.397(3) ?
C123 C124 . 1.387(2) ?
C123 H123 . 0.9500 ?
C124 H124 . 0.9500 ?
C125 C126 . 1.528(6) ?
C125 H12C . 0.9900 ?
C125 H12D . 0.9900 ?
C126 C127 . 1.515(5) ?
C126 H12E . 0.9900 ?
C126 H12F . 0.9900 ?
C127 C128 . 1.509(6) ?
C127 H12G . 0.9900 ?
C127 H12H . 0.9900 ?
C128 H12I . 0.9800 ?
C128 H12J . 0.9800 ?
C128 H12K . 0.9800 ?
C129 C130 . 1.562(5) ?
C129 H12L . 0.9900 ?
C129 H12M . 0.9900 ?
C130 C131 . 1.456(6) ?
C130 H13C . 0.9900 ?
C130 H13D . 0.9900 ?
C131 C132 . 1.475(6) ?
C131 H13E . 0.9900 ?
C131 H13F . 0.9900 ?
C132 H13G . 0.9800 ?
C132 H13H . 0.9800 ?
C132 H13I . 0.9800 ?
C133 C134 . 1.552(10) ?
C133 H13J . 0.9900 ?
C133 H13K . 0.9900 ?
C134 C135 . 1.516(8) ?
C134 H13L . 0.9900 ?
C134 H13M . 0.9900 ?
C135 C136 . 1.508(11) ?
C135 H13N . 0.9900 ?
C135 H13O . 0.9900 ?
C136 H13P . 0.9800 ?
C136 H13Q . 0.9800 ?
C136 H13R . 0.9800 ?
C137 C138 . 1.504(11) ?
C137 H13S . 0.9900 ?
C137 H13T . 0.9900 ?
C138 C139 . 1.496(11) ?
C138 H13U . 0.9900 ?
C138 H13V . 0.9900 ?
C139 C140 . 1.487(14) ?
C139 H13W . 0.9900 ?
C139 H13X . 0.9900 ?
C140 H14C . 0.9800 ?
C140 H14D . 0.9800 ?
C140 H14E . 0.9800 ?

loop_
_geom_torsion_atom_site_label_1
_geom_torsion_atom_site_label_2
_geom_torsion_atom_site_label_3
_geom_torsion_atom_site_label_4
_geom_torsion_site_symmetry_1
_geom_torsion_site_symmetry_2
_geom_torsion_site_symmetry_3
_geom_torsion_site_symmetry_4
_geom_torsion
_geom_torsion_publ_flag
C3 N1 C2 C1 . . . . 1.1(2) ?
B4 N1 C2 C1 . . . . -178.68(14) ?
C5 C1 C2 N1 . . . . -0.5(2) ?
B1 C1 C2 N1 . . . . 175.87(14) ?
C2 N1 C3 C4 . . . . -0.7(2) ?
B4 N1 C3 C4 . . . . 179.08(15) ?
N1 C3 C4 C5 . . . . -0.2(3) ?
C3 C4 C5 C1 . . . . 0.9(3) ?
C2 C1 C5 C4 . . . . -0.5(2) ?
B1 C1 C5 C4 . . . . -176.96(15) ?
C11 C6 C7 C8 . . . . -0.8(2) ?
B1 C6 C7 C8 . . . . 171.73(15) ?
C6 C7 C8 C9 . . . . -0.9(3) ?
C16 N5 C9 C10 . . . . 4.5(2) ?
C12 N5 C9 C10 . . . . 164.24(16) ?
C16 N5 C9 C8 . . . . -176.43(15) ?
C12 N5 C9 C8 . . . . -16.6(2) ?
C7 C8 C9 N5 . . . . -177.62(15) ?
C7 C8 C9 C10 . . . . 1.6(2) ?
N5 C9 C10 C11 . . . . 178.63(16) ?
C8 C9 C10 C11 . . . . -0.5(2) ?
C9 C10 C11 C6 . . . . -1.2(3) ?
C7 C6 C11 C10 . . . . 1.8(2) ?
B1 C6 C11 C10 . . . . -170.67(15) ?
C9 N5 C12 C13 . . . . 84.50(19) ?
C16 N5 C12 C13 . . . . -115.00(17) ?
N5 C12 C13 C14 . . . . -173.19(15) ?
C12 C13 C14 C15 . . . . 178.14(18) ?
C9 N5 C16 C17 . . . . 78.3(2) ?
C12 N5 C16 C17 . . . . -81.95(19) ?
N5 C16 C17 C18 . . . . -173.87(16) ?
C16 C17 C18 C19 . . . . 178.4(2) ?
C25 C20 C21 C22 . . . . -0.5(2) ?
B1 C20 C21 C22 . . . . 177.66(15) ?
C20 C21 C22 C23 . . . . 1.5(2) ?
C30' N6 C23 C24 . . . . 7.0(11) ?
C26 N6 C23 C24 . . . . -177.36(15) ?
C30 N6 C23 C24 . . . . -0.6(4) ?
C30' N6 C23 C22 . . . . -173.0(11) ?
C26 N6 C23 C22 . . . . 2.7(2) ?
C30 N6 C23 C22 . . . . 179.4(4) ?
C21 C22 C23 N6 . . . . 178.60(15) ?
C21 C22 C23 C24 . . . . -1.4(2) ?
N6 C23 C24 C25 . . . . -179.51(15) ?
C22 C23 C24 C25 . . . . 0.5(2) ?
C23 C24 C25 C20 . . . . 0.5(3) ?
C21 C20 C25 C24 . . . . -0.5(2) ?
B1 C20 C25 C24 . . . . -178.53(15) ?
C23 N6 C26 C27 . . . . 85.3(2) ?
C30' N6 C26 C27 . . . . -98.5(10) ?
C30 N6 C26 C27 . . . . -91.4(4) ?
N6 C26 C27 C28 . . . . -176.90(15) ?
C26 C27 C28 C29 . . . . 81.6(2) ?
C23 N6 C30 C31 . . . . -79.8(8) ?
C26 N6 C30 C31 . . . . 97.0(6) ?
N6 C30 C31 C32 . . . . 172.2(5) ?
C30 C31 C32 C33 . . . . 64.8(5) ?
C23 N6 C30' C31' . . . . -87(2) ?
C26 N6 C30' C31' . . . . 97(2) ?
N6 C30' C31' C32' . . . . 179.6(17) ?
C30' C31' C32' C33' . . . . 168.3(15) ?
C36 N2 C35 C34 . . . . -4.3(2) ?
B1 N2 C35 C34 . . . . 176.82(14) ?
C38 C34 C35 N2 . . . . 2.7(2) ?
B2 C34 C35 N2 . . . . -170.84(14) ?
C35 N2 C36 C37 . . . . 2.0(2) ?
B1 N2 C36 C37 . . . . -179.20(14) ?
N2 C36 C37 C38 . . . . 1.5(2) ?
C36 C37 C38 C34 . . . . -3.1(2) ?
C35 C34 C38 C37 . . . . 1.1(2) ?
B2 C34 C38 C37 . . . . 174.66(14) ?
C44 C39 C40 C41 . . . . 1.0(2) ?
B2 C39 C40 C41 . . . . -178.74(15) ?
C39 C40 C41 C42 . . . . -0.9(3) ?
C45 N7 C42 C43 . . . . -173.95(15) ?
C49 N7 C42 C43 . . . . -21.9(2) ?
C45 N7 C42 C41 . . . . 6.3(2) ?
C49 N7 C42 C41 . . . . 158.28(15) ?
C40 C41 C42 N7 . . . . -179.64(15) ?
C40 C41 C42 C43 . . . . 0.6(2) ?
N7 C42 C43 C44 . . . . 179.85(15) ?
C41 C42 C43 C44 . . . . -0.4(2) ?
C42 C43 C44 C39 . . . . 0.5(3) ?
C40 C39 C44 C43 . . . . -0.8(2) ?
B2 C39 C44 C43 . . . . 178.96(15) ?
C42 N7 C45 C46 . . . . 77.8(2) ?
C49 N7 C45 C46 . . . . -75.17(19) ?
N7 C45 C46 C47 . . . . 172.42(15) ?
C45 C46 C47 C48 . . . . -176.10(18) ?
C42 N7 C49 C50 . . . . 92.00(19) ?
C45 N7 C49 C50 . . . . -114.86(17) ?
N7 C49 C50 C51 . . . . -179.14(15) ?
C49 C50 C51 C52 . . . . 179.38(17) ?
C58 C53 C54 C55 . . . . -2.0(2) ?
B2 C53 C54 C55 . . . . 170.08(15) ?
C53 C54 C55 C56 . . . . -1.0(3) ?
C63 N8 C56 C55 . . . . 168.25(18) ?
C59 N8 C56 C55 . . . . 12.6(2) ?
C63' N8 C56 C55 . . . . -172.5(6) ?
C63 N8 C56 C57 . . . . -11.8(3) ?
C59 N8 C56 C57 . . . . -167.48(16) ?
C63' N8 C56 C57 . . . . 7.4(6) ?
C54 C55 C56 N8 . . . . -176.42(16) ?
C54 C55 C56 C57 . . . . 3.7(2) ?
N8 C56 C57 C58 . . . . 176.73(16) ?
C55 C56 C57 C58 . . . . -3.4(2) ?
C56 C57 C58 C53 . . . . 0.4(3) ?
C54 C53 C58 C57 . . . . 2.3(2) ?
B2 C53 C58 C57 . . . . -170.17(15) ?
C56 N8 C59 C60 . . . . -93.5(2) ?
C63 N8 C59 C60 . . . . 109.4(2) ?
C63' N8 C59 C60 . . . . 91.8(7) ?
N8 C59 C60 C61 . . . . 178.10(16) ?
C59 C60 C61 C62 . . . . -176.29(18) ?
C56 N8 C63 C64 . . . . -76.9(3) ?
C59 N8 C63 C64 . . . . 79.9(3) ?
N8 C63 C64 C65 . . . . 177.9(2) ?
C63 C64 C65 C66 . . . . 169.0(3) ?
C56 N8 C63' C64' . . . . -80.3(15) ?
C59 N8 C63' C64' . . . . 94.5(15) ?
N8 C63' C64' C65' . . . . -57.9(19) ?
C63' C64' C65' C66' . . . . 179.6(14) ?
C69 N3 C68 C67 . . . . 1.8(2) ?
B2 N3 C68 C67 . . . . 177.09(13) ?
C71 C67 C68 N3 . . . . 0.2(2) ?
B3 C67 C68 N3 . . . . 174.83(14) ?
C68 N3 C69 C70 . . . . -1.4(2) ?
B2 N3 C69 C70 . . . . -176.45(14) ?
N3 C69 C70 C71 . . . . -0.8(2) ?
C69 C70 C71 C67 . . . . 2.8(2) ?
C68 C67 C71 C70 . . . . -2.4(2) ?
B3 C67 C71 C70 . . . . -177.25(14) ?
C77 C72 C73 C74 . . . . -0.1(2) ?
B3 C72 C73 C74 . . . . -173.52(15) ?
C72 C73 C74 C75 . . . . 2.5(3) ?
C78 N9 C75 C76 . . . . 177.93(18) ?
C82 N9 C75 C76 . . . . -1.9(3) ?
C78 N9 C75 C74 . . . . -1.2(3) ?
C82 N9 C75 C74 . . . . 178.93(18) ?
C73 C74 C75 N9 . . . . 176.58(17) ?
C73 C74 C75 C76 . . . . -2.6(3) ?
N9 C75 C76 C77 . . . . -178.69(17) ?
C74 C75 C76 C77 . . . . 0.5(2) ?
C75 C76 C77 C72 . . . . 2.0(3) ?
C73 C72 C77 C76 . . . . -2.1(2) ?
B3 C72 C77 C76 . . . . 171.63(15) ?
C75 N9 C78 C79 . . . . 84.6(2) ?
C82 N9 C78 C79 . . . . -95.5(2) ?
N9 C78 C79 C80 . . . . 174.06(17) ?
C78 C79 C80 C81 . . . . -164.6(2) ?
C75 N9 C82 C83 . . . . 92.4(2) ?
C78 N9 C82 C83 . . . . -87.5(2) ?
N9 C82 C83 C84 . . . . 177.53(16) ?
C82 C83 C84 C85 . . . . 71.5(2) ?
C91 C86 C87 C88 . . . . 0.3(2) ?
B3 C86 C87 C88 . . . . -179.10(15) ?
C86 C87 C88 C89 . . . . -0.2(3) ?
C87 C88 C89 C90 . . . . -0.3(2) ?
C87 C88 C89 N10 . . . . 177.00(15) ?
C96 N10 C89 C90 . . . . 7.7(2) ?
C92 N10 C89 C90 . . . . -130.50(17) ?
C96 N10 C89 C88 . . . . -169.40(15) ?
C92 N10 C89 C88 . . . . 52.4(2) ?
C88 C89 C90 C91 . . . . 0.6(2) ?
N10 C89 C90 C91 . . . . -176.58(15) ?
C89 C90 C91 C86 . . . . -0.6(3) ?
C87 C86 C91 C90 . . . . 0.1(2) ?
B3 C86 C91 C90 . . . . 179.50(15) ?
C89 N10 C92 C93 . . . . 81.10(18) ?
C96 N10 C92 C93 . . . . -57.82(19) ?
N10 C92 C93 C94 . . . . -176.00(15) ?
C92 C93 C94 C95 . . . . -176.22(17) ?
C89 N10 C96 C97 . . . . 163.29(15) ?
C92 N10 C96 C97 . . . . -57.9(2) ?
N10 C96 C97 C98 . . . . -175.99(16) ?
C96 C97 C98 C99 . . . . -176.4(5) ?
C96 C97 C98 C99' . . . . 171.6(5) ?
C104 C100 C101 C102 . . . . 1.4(2) ?
B4 C100 C101 C102 . . . . 175.70(15) ?
C100 C101 C102 C103 . . . . -3.2(2) ?
C104 N4 C103 C102 . . . . 1.7(2) ?
B3 N4 C103 C102 . . . . -177.95(14) ?
C101 C102 C103 N4 . . . . 1.6(2) ?
C103 N4 C104 C100 . . . . -3.8(2) ?
B3 N4 C104 C100 . . . . 175.93(14) ?
C101 C100 C104 N4 . . . . 2.2(2) ?
B4 C100 C104 N4 . . . . -171.90(14) ?
C110 C105 C106 C107 . . . . -0.7(2) ?
B4 C105 C106 C107 . . . . -175.25(15) ?
C105 C106 C107 C108 . . . . 0.0(3) ?
C106 C107 C108 C109 . . . . 0.9(2) ?
C106 C107 C108 N11 . . . . -175.95(15) ?
C115 N11 C108 C109 . . . . -5.0(2) ?
C111 N11 C108 C109 . . . . 139.04(16) ?
C115 N11 C108 C107 . . . . 171.65(15) ?
C111 N11 C108 C107 . . . . -44.3(2) ?
C107 C108 C109 C110 . . . . -0.9(2) ?
N11 C108 C109 C110 . . . . 175.92(15) ?
C108 C109 C110 C105 . . . . 0.1(3) ?
C106 C105 C110 C109 . . . . 0.7(2) ?
B4 C105 C110 C109 . . . . 175.55(15) ?
C108 N11 C111 C112 . . . . -92.97(18) ?
C115 N11 C111 C112 . . . . 51.78(19) ?
N11 C111 C112 C113 . . . . 177.03(14) ?
C111 C112 C113 C114 . . . . 177.73(15) ?
C108 N11 C115 C116 . . . . -159.85(14) ?
C111 N11 C115 C116 . . . . 54.89(19) ?
N11 C115 C116 C117 . . . . -179.01(15) ?
C115 C116 C117 C118 . . . . -176.24(16) ?
C124 C119 C120 C121 . . . . 1.7(2) ?
B4 C119 C120 C121 . . . . -170.60(16) ?
C119 C120 C121 C122 . . . . -2.2(3) ?
C125 N12 C122 C123 . . . . -163.1(3) ?
C129 N12 C122 C123 . . . . 11.9(4) ?
C137 N12 C122 C123 . . . . -20.8(5) ?
C133 N12 C122 C123 . . . . 172.7(5) ?
C125 N12 C122 C121 . . . . 18.2(4) ?
C129 N12 C122 C121 . . . . -166.8(2) ?
C137 N12 C122 C121 . . . . 160.6(5) ?
C133 N12 C122 C121 . . . . -6.0(6) ?
C120 C121 C122 N12 . . . . 179.60(19) ?
C120 C121 C122 C123 . . . . 0.9(3) ?
N12 C122 C123 C124 . . . . -177.98(19) ?
C121 C122 C123 C124 . . . . 0.8(3) ?
C122 C123 C124 C119 . . . . -1.2(3) ?
C120 C119 C124 C123 . . . . 0.0(2) ?
B4 C119 C124 C123 . . . . 172.18(16) ?
C122 N12 C125 C126 . . . . -93.3(5) ?
N12 C125 C126 C127 . . . . -173.8(4) ?
C125 C126 C127 C128 . . . . 178.5(5) ?
C122 N12 C129 C130 . . . . -87.2(3) ?
N12 C129 C130 C131 . . . . 166.9(3) ?
C129 C130 C131 C132 . . . . -73.1(6) ?
C122 N12 C133 C134 . . . . -76.8(10) ?
N12 C133 C134 C135 . . . . 173.8(7) ?
C133 C134 C135 C136 . . . . 65.0(10) ?
C122 N12 C137 C138 . . . . 92.2(6) ?
N12 C137 C138 C139 . . . . -176.9(7) ?
C137 C138 C139 C140 . . . . 79.2(12) ?
C7 C6 B1 C20 . . . . 152.91(15) ?
C11 C6 B1 C20 . . . . -35.2(2) ?
C7 C6 B1 C1 . . . . 22.5(2) ?
C11 C6 B1 C1 . . . . -165.59(14) ?
C7 C6 B1 N2 . . . . -90.89(17) ?
C11 C6 B1 N2 . . . . 80.98(17) ?
C25 C20 B1 C6 . . . . -108.23(17) ?
C21 C20 B1 C6 . . . . 73.87(18) ?
C25 C20 B1 C1 . . . . 20.5(2) ?
C21 C20 B1 C1 . . . . -157.41(14) ?
C25 C20 B1 N2 . . . . 135.38(15) ?
C21 C20 B1 N2 . . . . -42.53(18) ?
C2 C1 B1 C6 . . . . -115.48(16) ?
C5 C1 B1 C6 . . . . 60.66(19) ?
C2 C1 B1 C20 . . . . 113.93(16) ?
C5 C1 B1 C20 . . . . -69.93(19) ?
C2 C1 B1 N2 . . . . -1.4(2) ?
C5 C1 B1 N2 . . . . 174.77(14) ?
C36 N2 B1 C6 . . . . 19.83(19) ?
C35 N2 B1 C6 . . . . -161.40(13) ?
C36 N2 B1 C20 . . . . 141.71(14) ?
C35 N2 B1 C20 . . . . -39.52(17) ?
C36 N2 B1 C1 . . . . -97.43(16) ?
C35 N2 B1 C1 . . . . 81.35(15) ?
C54 C53 B2 C39 . . . . 122.93(16) ?
C58 C53 B2 C39 . . . . -65.48(19) ?
C54 C53 B2 C34 . . . . -4.0(2) ?
C58 C53 B2 C34 . . . . 167.61(14) ?
C54 C53 B2 N3 . . . . -117.49(16) ?
C58 C53 B2 N3 . . . . 54.10(17) ?
C44 C39 B2 C53 . . . . 13.5(2) ?
C40 C39 B2 C53 . . . . -166.82(14) ?
C44 C39 B2 C34 . . . . 143.20(15) ?
C40 C39 B2 C34 . . . . -37.11(19) ?
C44 C39 B2 N3 . . . . -103.93(17) ?
C40 C39 B2 N3 . . . . 75.75(17) ?
C35 C34 B2 C53 . . . . -120.46(15) ?
C38 C34 B2 C53 . . . . 66.40(19) ?
C35 C34 B2 C39 . . . . 108.57(16) ?
C38 C34 B2 C39 . . . . -64.57(18) ?
C35 C34 B2 N3 . . . . -6.92(18) ?
C38 C34 B2 N3 . . . . 179.94(13) ?
C69 N3 B2 C53 . . . . -140.54(14) ?
C68 N3 B2 C53 . . . . 44.40(16) ?
C69 N3 B2 C39 . . . . -15.88(19) ?
C68 N3 B2 C39 . . . . 169.06(12) ?
C69 N3 B2 C34 . . . . 99.42(15) ?
C68 N3 B2 C34 . . . . -75.64(15) ?
C91 C86 B3 C67 . . . . 30.03(19) ?
C87 C86 B3 C67 . . . . -150.62(14) ?
C91 C86 B3 C72 . . . . 159.29(14) ?
C87 C86 B3 C72 . . . . -21.4(2) ?
C91 C86 B3 N4 . . . . -83.81(17) ?
C87 C86 B3 N4 . . . . 95.54(17) ?
C68 C67 B3 C86 . . . . -107.07(16) ?
C71 C67 B3 C86 . . . . 67.29(17) ?
C68 C67 B3 C72 . . . . 122.18(15) ?
C71 C67 B3 C72 . . . . -63.46(18) ?
C68 C67 B3 N4 . . . . 9.46(19) ?
C71 C67 B3 N4 . . . . -176.18(13) ?
C73 C72 B3 C86 . . . . -108.96(17) ?
C77 C72 B3 C86 . . . . 78.03(18) ?
C73 C72 B3 C67 . . . . 17.8(2) ?
C77 C72 B3 C67 . . . . -155.22(14) ?
C73 C72 B3 N4 . . . . 131.23(15) ?
C77 C72 B3 N4 . . . . -41.78(18) ?
C103 N4 B3 C86 . . . . 11.04(19) ?
C104 N4 B3 C86 . . . . -168.65(12) ?
C103 N4 B3 C67 . . . . -105.01(15) ?
C104 N4 B3 C67 . . . . 75.29(15) ?
C103 N4 B3 C72 . . . . 135.57(14) ?
C104 N4 B3 C72 . . . . -44.12(16) ?
C124 C119 B4 C105 . . . . 115.35(17) ?
C120 C119 B4 C105 . . . . -73.0(2) ?
C124 C119 B4 C100 . . . . -8.4(2) ?
C120 C119 B4 C100 . . . . 163.26(14) ?
C124 C119 B4 N1 . . . . -122.59(15) ?
C120 C119 B4 N1 . . . . 49.03(18) ?
C106 C105 B4 C119 . . . . 4.3(2) ?
C110 C105 B4 C119 . . . . -169.90(14) ?
C106 C105 B4 C100 . . . . 130.92(16) ?
C110 C105 B4 C100 . . . . -43.30(19) ?
C106 C105 B4 N1 . . . . -114.26(16) ?
C110 C105 B4 N1 . . . . 71.51(18) ?
C104 C100 B4 C119 . . . . -116.36(16) ?
C101 C100 B4 C119 . . . . 69.90(18) ?
C104 C100 B4 C105 . . . . 113.86(16) ?
C101 C100 B4 C105 . . . . -59.87(18) ?
C104 C100 B4 N1 . . . . -3.70(19) ?
C101 C100 B4 N1 . . . . -177.44(13) ?
C3 N1 B4 C119 . . . . -133.48(15) ?
C2 N1 B4 C119 . . . . 46.32(16) ?
C3 N1 B4 C105 . . . . -6.7(2) ?
C2 N1 B4 C105 . . . . 173.06(13) ?
C3 N1 B4 C100 . . . . 108.12(16) ?
C2 N1 B4 C100 . . . . -72.07(16) ?
